data_7111085
loop_
_publ_author_name
'Ragaini, Fabio'
'Sironi, Angelo'
'Fumagalli, Alessandro'

_publ_section_title
;
 Deactivation of a [PPN][Rh(CO)4]-based catalytic system [PPN+ =
 (PPh3)2N+]. The first decomposition reaction of PPN+ and the formation of
 [Rh10P(CO)22]3&#x2212;
;
_journal_issue 21
_journal_name_full 'Chemical Communications'
_journal_page_first 2117
_journal_paper_doi 10.1039/b006135m
_journal_year 2000
_chemical_formula_sum 'C130 H90 N3 O22 P7 Rh10'
_chemical_formula_weight 3291.94
_chemical_name_systematic
;
  ?
;
_space_group_IT_number 2
_symmetry_cell_setting triclinic
_symmetry_space_group_name_Hall '-P 1'
_symmetry_space_group_name_H-M 'P -1'
_atom_sites_solution_hydrogens geom
_atom_sites_solution_primary direct
_atom_sites_solution_secondary difmap
_audit_creation_method SHELXL-97
_cell_angle_alpha 91.241(1)
_cell_angle_beta 94.880(1)
_cell_angle_gamma 90.067(1)
_cell_formula_units_Z 2
_cell_length_a 16.2084(7)
_cell_length_b 16.3039(7)
_cell_length_c 23.9367(11)
_cell_measurement_temperature 293(2)
_cell_volume 6301.1(5)
_computing_structure_refinement 'SHELXL-97 (Sheldrick, 1997)'
_computing_structure_solution 'SHELXS-97 (Sheldrick, 1990)'
_diffrn_ambient_temperature 293(2)
_diffrn_measured_fraction_theta_full 0.878
_diffrn_measured_fraction_theta_max 0.878
_diffrn_measurement_device_type SMART
_diffrn_radiation_monochromator graphite
_diffrn_radiation_source 'fine-focus sealed tube'
_diffrn_radiation_type MoK\a
_diffrn_radiation_wavelength 0.71073
_diffrn_reflns_av_R_equivalents 0.0432
_diffrn_reflns_av_sigmaI/netI 0.0505
_diffrn_reflns_limit_h_max 20
_diffrn_reflns_limit_h_min -20
_diffrn_reflns_limit_k_max 20
_diffrn_reflns_limit_k_min -20
_diffrn_reflns_limit_l_max 30
_diffrn_reflns_limit_l_min -30
_diffrn_reflns_number 66631
_diffrn_reflns_theta_full 27.33
_diffrn_reflns_theta_max 27.33
_diffrn_reflns_theta_min 0.85
_diffrn_standards_decay_% No
_exptl_absorpt_coefficient_mu 1.431
_exptl_crystal_density_diffrn 1.735
_exptl_crystal_density_method 'not measured'
_exptl_crystal_F_000 3244
_exptl_crystal_size_max 0.23
_exptl_crystal_size_mid 0.17
_exptl_crystal_size_min 0.15
_refine_diff_density_max 1.407
_refine_diff_density_min -1.102
_refine_diff_density_rms 0.117
_refine_ls_extinction_method none
_refine_ls_goodness_of_fit_ref 1.035
_refine_ls_hydrogen_treatment mixed
_refine_ls_matrix_type fullcycle
_refine_ls_number_parameters 882
_refine_ls_number_reflns 24974
_refine_ls_number_restraints 55
_refine_ls_restrained_S_all 1.049
_refine_ls_R_factor_all 0.0980
_refine_ls_R_factor_gt 0.0634
_refine_ls_shift/su_max 0.006
_refine_ls_shift/su_mean 0.002
_refine_ls_structure_factor_coef Fsqd
_refine_ls_weighting_details 'calc w=1/[\s^2^(Fo^2^)+(0.0659P)^2^+27.8601P] where P=(Fo^2^+2Fc^2^)/3'
_refine_ls_weighting_scheme calc
_refine_ls_wR_factor_gt 0.1494
_refine_ls_wR_factor_ref 0.1696
_reflns_number_gt 17154
_reflns_number_total 24974
_reflns_threshold_expression >2sigma(I)
_cod_data_source_file b006135msup1.cif
_cod_data_source_block fefa
_cod_original_sg_symbol_H-M P-1
_cod_database_code 7111085
_exptl_absorpt_correction_nazim SADABS
_diffrn_measurement_domega 0.3
_diffrn_measurement_rtime 30

loop_
_symmetry_equiv_pos_as_xyz
'x, y, z'
'-x, -y, -z'

loop_
_atom_site_label
_atom_site_type_symbol
_atom_site_fract_x
_atom_site_fract_y
_atom_site_fract_z
_atom_site_U_iso_or_equiv
_atom_site_adp_type
_atom_site_occupancy
_atom_site_symmetry_multiplicity
_atom_site_calc_flag
_atom_site_refinement_flags
Rh1A Rh 0.49103(4) 0.68175(3) 0.47058(3) 0.05222(15) Uani 1 1 d D
Rh2A Rh 0.37867(6) 0.54738(6) 0.43841(4) 0.0352(2) Uani 0.50 1 d PD
Rh3A Rh 0.55837(6) 0.54462(6) 0.41528(4) 0.0392(2) Uani 0.50 1 d PD
Rh4A Rh 0.61321(6) 0.59040(6) 0.53426(4) 0.0361(2) Uani 0.50 1 d PD
Rh5A Rh 0.43092(6) 0.59223(6) 0.56251(4) 0.0361(2) Uani 0.50 1 d PD
Rh6A Rh 0.37087(6) 0.43130(6) 0.52445(4) 0.0366(2) Uani 0.50 1 d P
Rh7A Rh 0.46639(6) 0.39683(6) 0.42473(4) 0.0351(2) Uani 0.50 1 d P
Rh8A Rh 0.62645(6) 0.42581(6) 0.49349(4) 0.0377(2) Uani 0.50 1 d P
Rh9A Rh 0.53803(6) 0.46399(6) 0.59598(4) 0.0359(2) Uani 0.50 1 d P
PA P 0.5000 0.5000 0.5000 0.0341(5) Uani 1 2 d S
C1A C 0.4897(5) 0.7918(4) 0.4559(3) 0.062(2) Uiso 1 1 d D
O1A O 0.4901(5) 0.8635(3) 0.4479(3) 0.116(3) Uiso 1 1 d D
C2A C 0.3263(9) 0.5497(9) 0.3680(3) 0.048(3) Uiso 0.50 1 d PD
C2A' C 0.3694(6) 0.5389(9) 0.3511(5) 0.050(3) Uiso 0.50 1 d PD
O2A O 0.3041(4) 0.5430(4) 0.3208(2) 0.091(2) Uiso 1 1 d D
C3A C 0.6638(6) 0.5587(10) 0.3907(7) 0.061(4) Uiso 0.50 1 d PD
C3A' C 0.7006(9) 0.5680(10) 0.4206(5) 0.056(4) Uiso 0.50 1 d PD
O3A O 0.7367(4) 0.5639(5) 0.3805(3) 0.104(2) Uiso 1 1 d D
C4A C 0.6574(9) 0.6388(8) 0.6006(4) 0.052(3) Uiso 0.50 1 d PD
C4A' C 0.6206(7) 0.6410(10) 0.6232(6) 0.065(4) Uiso 0.50 1 d PD
O4A O 0.6846(4) 0.6667(5) 0.6452(3) 0.121(3) Uiso 1 1 d D
C5A C 0.3344(6) 0.6250(9) 0.5900(7) 0.055(4) Uiso 0.50 1 d PD
C5A' C 0.3075(8) 0.6202(8) 0.5593(5) 0.047(3) Uiso 0.50 1 d PD
O5A O 0.2684(4) 0.6482(4) 0.5969(3) 0.0904(19) Uiso 1 1 d D
C12A C 0.3623(5) 0.6678(5) 0.4551(3) 0.0558(18) Uiso 1 1 d .
O12A O 0.3077(5) 0.7134(5) 0.4418(3) 0.102(2) Uiso 1 1 d .
C13A C 0.5085(5) 0.6418(5) 0.3830(3) 0.0601(19) Uiso 1 1 d .
O13A O 0.5139(5) 0.6762(5) 0.3412(4) 0.115(3) Uiso 1 1 d .
C14A C 0.6295(5) 0.6876(5) 0.4887(3) 0.0597(19) Uiso 1 1 d .
O14A O 0.6745(4) 0.7441(5) 0.4870(3) 0.095(2) Uiso 1 1 d .
C15A C 0.4738(4) 0.7061(4) 0.5618(3) 0.0497(16) Uiso 1 1 d .
O15A O 0.4608(4) 0.7662(4) 0.5864(3) 0.0806(17) Uiso 1 1 d .
C48A C 0.7106(4) 0.5120(4) 0.5291(3) 0.0469(16) Uiso 1 1 d .
O48A O 0.7843(4) 0.5151(4) 0.5393(2) 0.0748(16) Uiso 1 1 d .
C59A C 0.4758(4) 0.5487(4) 0.6376(3) 0.0454(15) Uiso 1 1 d .
O59A O 0.4670(4) 0.5660(4) 0.6854(3) 0.0739(16) Uiso 1 1 d .
Rh1B Rh -0.18471(4) 0.00201(4) -0.03833(3) 0.06041(17) Uani 1 1 d D
Rh2B Rh -0.06677(6) -0.12943(6) -0.01567(4) 0.0380(2) Uani 0.50 1 d PD
Rh3B Rh -0.03908(6) -0.00074(6) -0.09799(4) 0.0361(2) Uani 0.50 1 d PD
Rh4B Rh -0.06159(6) 0.13496(6) -0.01228(4) 0.0371(2) Uani 0.50 1 d PD
Rh5B Rh -0.09167(6) 0.00314(6) 0.07612(4) 0.0370(2) Uani 0.50 1 d PD
Rh6B Rh 0.05477(6) -0.09719(6) 0.07506(4) 0.0343(2) Uani 0.50 1 d PD
Rh7B Rh 0.09655(6) -0.09262(6) -0.04519(4) 0.0350(2) Uani 0.50 1 d PD
Rh8B Rh 0.09836(6) 0.08843(6) -0.04207(4) 0.0357(2) Uani 0.50 1 d PD
Rh9B Rh 0.05621(6) 0.09330(6) 0.08033(4) 0.0360(2) Uani 0.50 1 d PD
PB P 0.0000 0.0000 0.0000 0.0399(5) Uani 1 2 d S
C1B C -0.2956(3) 0.0078(4) -0.0617(3) 0.0504(17) Uiso 1 1 d D
O1B O -0.3662(3) 0.0090(4) -0.0766(3) 0.0882(19) Uiso 1 1 d D
C2B' C -0.0811(9) -0.2032(5) -0.0945(6) 0.053(3) Uiso 0.50 1 d PD
C2B C -0.0786(10) -0.2252(7) -0.0579(6) 0.059(4) Uiso 0.50 1 d PD
O2B O -0.0911(5) -0.2772(4) -0.0939(3) 0.111(2) Uiso 1 1 d D
C3B' C -0.0536(9) 0.1219(10) -0.1484(3) 0.056(4) Uiso 0.50 1 d PD
C3B C -0.0347(10) 0.0764(8) -0.1551(5) 0.055(4) Uiso 0.50 1 d PD
O3B O -0.0386(5) 0.1260(4) -0.1941(2) 0.106(2) Uiso 1 1 d D
C4B' C -0.1153(10) 0.2051(5) 0.0501(7) 0.059(4) Uiso 0.50 1 d PD
C4B C -0.0913(10) 0.2306(7) 0.0215(6) 0.062(4) Uiso 0.50 1 d PD
O4B O -0.1214(5) 0.2803(4) 0.0501(3) 0.123(3) Uiso 1 1 d D
C5B C -0.1334(9) -0.0529(8) 0.1338(5) 0.062(4) Uiso 0.50 1 d PD
C5B' C -0.1523(8) -0.1069(9) 0.1064(4) 0.053(3) Uiso 0.50 1 d PD
O5B O -0.1727(6) -0.1055(5) 0.1549(3) 0.144(3) Uiso 1 1 d D
C12B C -0.1926(5) -0.1171(5) -0.0086(3) 0.0537(18) Uiso 1 1 d .
O12B O -0.2446(4) -0.1688(4) -0.0116(3) 0.092(2) Uiso 1 1 d .
C13B C -0.1528(5) -0.0500(5) -0.1222(3) 0.0526(17) Uiso 1 1 d .
O13B O -0.1940(4) -0.0661(4) -0.1628(3) 0.0816(17) Uiso 1 1 d .
C14B C -0.1652(5) 0.1313(5) -0.0677(3) 0.061(2) Uiso 1 1 d .
O14B O -0.2133(4) 0.1780(4) -0.0877(3) 0.0854(18) Uiso 1 1 d .
C15B C -0.2050(5) 0.0507(5) 0.0506(3) 0.0534(17) Uiso 1 1 d .
O15B O -0.2652(4) 0.0603(4) 0.0729(3) 0.0832(18) Uiso 1 1 d .
C48B C 0.0288(4) 0.1924(4) -0.0487(3) 0.0469(16) Uiso 1 1 d .
O48B O 0.0407(4) 0.2591(4) -0.0667(3) 0.0743(16) Uiso 1 1 d .
C59B C -0.0420(4) 0.0842(4) 0.1276(3) 0.0468(16) Uiso 1 1 d .
O59B O -0.0586(4) 0.1146(4) 0.1708(2) 0.0716(15) Uiso 1 1 d .
P1 P 0.50671(10) 0.10047(10) 0.24419(7) 0.0381(4) Uani 1 1 d .
P2 P 0.50590(10) -0.07599(10) 0.21125(7) 0.0403(4) Uani 1 1 d .
N1 N 0.4935(3) 0.0201(3) 0.2061(2) 0.0451(13) Uiso 1 1 d .
C111 C 0.6153(4) 0.1259(4) 0.2565(3) 0.0433(15) Uiso 1 1 d .
C112 C 0.6503(5) 0.1614(5) 0.3061(3) 0.0590(19) Uiso 1 1 d .
H112 H 0.6177 0.1729 0.3354 0.071 Uiso 1 1 calc R
C113 C 0.7347(6) 0.1799(6) 0.3118(4) 0.075(2) Uiso 1 1 d .
H113 H 0.7583 0.2037 0.3451 0.090 Uiso 1 1 calc R
C114 C 0.7829(6) 0.1632(5) 0.2688(4) 0.072(2) Uiso 1 1 d .
H114 H 0.8394 0.1745 0.2733 0.086 Uiso 1 1 calc R
C115 C 0.7482(5) 0.1295(5) 0.2186(4) 0.069(2) Uiso 1 1 d .
H115 H 0.7808 0.1198 0.1890 0.083 Uiso 1 1 calc R
C116 C 0.6650(5) 0.1106(5) 0.2129(3) 0.0573(19) Uiso 1 1 d .
H116 H 0.6418 0.0872 0.1794 0.069 Uiso 1 1 calc R
C121 C 0.4601(4) 0.0979(4) 0.3100(3) 0.0427(15) Uiso 1 1 d .
C122 C 0.3861(5) 0.1378(5) 0.3163(3) 0.062(2) Uiso 1 1 d .
H122 H 0.3613 0.1680 0.2870 0.074 Uiso 1 1 calc R
C123 C 0.3487(6) 0.1329(6) 0.3663(4) 0.080(3) Uiso 1 1 d .
H123 H 0.2994 0.1606 0.3706 0.096 Uiso 1 1 calc R
C124 C 0.3842(6) 0.0877(6) 0.4092(4) 0.079(3) Uiso 1 1 d .
H124 H 0.3590 0.0843 0.4426 0.095 Uiso 1 1 calc R
C125 C 0.4576(5) 0.0469(5) 0.4032(4) 0.070(2) Uiso 1 1 d .
H125 H 0.4816 0.0159 0.4324 0.084 Uiso 1 1 calc R
C126 C 0.4953(5) 0.0519(5) 0.3539(3) 0.0559(18) Uiso 1 1 d .
H126 H 0.5448 0.0244 0.3501 0.067 Uiso 1 1 calc R
C131 C 0.4570(4) 0.1847(4) 0.2072(3) 0.0397(14) Uiso 1 1 d .
C132 C 0.4732(5) 0.2647(5) 0.2252(3) 0.0555(18) Uiso 1 1 d .
H132 H 0.5133 0.2752 0.2547 0.067 Uiso 1 1 calc R
C133 C 0.4306(5) 0.3292(5) 0.2000(4) 0.067(2) Uiso 1 1 d .
H133 H 0.4420 0.3828 0.2124 0.080 Uiso 1 1 calc R
C134 C 0.3720(5) 0.3141(5) 0.1568(4) 0.069(2) Uiso 1 1 d .
H134 H 0.3429 0.3578 0.1404 0.083 Uiso 1 1 calc R
C135 C 0.3547(5) 0.2354(5) 0.1370(4) 0.065(2) Uiso 1 1 d .
H135 H 0.3152 0.2258 0.1071 0.078 Uiso 1 1 calc R
C136 C 0.3981(4) 0.1703(5) 0.1628(3) 0.0530(17) Uiso 1 1 d .
H136 H 0.3871 0.1168 0.1501 0.064 Uiso 1 1 calc R
C211 C 0.5324(4) -0.1152(4) 0.1442(3) 0.0444(15) Uiso 1 1 d .
C212 C 0.5519(5) -0.0628(5) 0.1034(3) 0.066(2) Uiso 1 1 d .
H212 H 0.5474 -0.0063 0.1087 0.079 Uiso 1 1 calc R
C213 C 0.5792(6) -0.0961(7) 0.0525(4) 0.089(3) Uiso 1 1 d .
H213 H 0.5921 -0.0620 0.0238 0.107 Uiso 1 1 calc R
C214 C 0.5861(6) -0.1796(6) 0.0469(4) 0.079(3) Uiso 1 1 d .
H214 H 0.6066 -0.2013 0.0147 0.095 Uiso 1 1 calc R
C215 C 0.5649(6) -0.2305(6) 0.0852(4) 0.074(2) Uiso 1 1 d .
H215 H 0.5682 -0.2869 0.0789 0.089 Uiso 1 1 calc R
C216 C 0.5377(5) -0.1999(5) 0.1347(3) 0.061(2) Uiso 1 1 d .
H216 H 0.5229 -0.2359 0.1618 0.073 Uiso 1 1 calc R
C221 C 0.4117(4) -0.1249(4) 0.2287(3) 0.0484(16) Uiso 1 1 d .
C222 C 0.4106(6) -0.2038(6) 0.2486(4) 0.082(3) Uiso 1 1 d .
H222 H 0.4597 -0.2331 0.2538 0.098 Uiso 1 1 calc R
C223 C 0.3346(8) -0.2403(8) 0.2612(5) 0.107(4) Uiso 1 1 d .
H223 H 0.3332 -0.2924 0.2762 0.128 Uiso 1 1 calc R
C224 C 0.2640(7) -0.1959(7) 0.2504(4) 0.095(3) Uiso 1 1 d .
H224 H 0.2136 -0.2188 0.2578 0.114 Uiso 1 1 calc R
C225 C 0.2644(7) -0.1200(7) 0.2292(4) 0.088(3) Uiso 1 1 d .
H225 H 0.2148 -0.0924 0.2215 0.106 Uiso 1 1 calc R
C226 C 0.3388(5) -0.0828(6) 0.2190(4) 0.070(2) Uiso 1 1 d .
H226 H 0.3391 -0.0296 0.2057 0.084 Uiso 1 1 calc R
C231 C 0.5911(4) -0.1073(4) 0.2603(3) 0.0467(16) Uiso 1 1 d .
C232 C 0.6705(5) -0.0985(5) 0.2447(4) 0.066(2) Uiso 1 1 d .
H232 H 0.6787 -0.0801 0.2090 0.080 Uiso 1 1 calc R
C233 C 0.7389(7) -0.1170(6) 0.2819(4) 0.086(3) Uiso 1 1 d .
H233 H 0.7925 -0.1092 0.2719 0.104 Uiso 1 1 calc R
C234 C 0.7250(7) -0.1473(6) 0.3338(5) 0.090(3) Uiso 1 1 d .
H234 H 0.7698 -0.1618 0.3584 0.108 Uiso 1 1 calc R
C235 C 0.6481(6) -0.1559(6) 0.3492(4) 0.085(3) Uiso 1 1 d .
H235 H 0.6400 -0.1762 0.3843 0.102 Uiso 1 1 calc R
C236 C 0.5799(5) -0.1350(5) 0.3130(4) 0.067(2) Uiso 1 1 d .
H236 H 0.5268 -0.1397 0.3245 0.081 Uiso 1 1 calc R
P3 P 0.97832(11) 0.58816(11) 0.25192(7) 0.0438(4) Uani 1 1 d .
P4 P 0.95812(11) 0.41247(11) 0.28694(7) 0.0431(4) Uani 1 1 d .
N2 N 0.9776(4) 0.5075(4) 0.2864(3) 0.0550(15) Uiso 1 1 d .
C311 C 0.8766(4) 0.6262(4) 0.2308(3) 0.0491(16) Uiso 1 1 d .
C312 C 0.8587(6) 0.6638(6) 0.1803(4) 0.080(3) Uiso 1 1 d .
H312 H 0.8992 0.6698 0.1554 0.096 Uiso 1 1 calc R
C313 C 0.7777(7) 0.6931(7) 0.1673(5) 0.101(3) Uiso 1 1 d .
H313 H 0.7642 0.7180 0.1331 0.122 Uiso 1 1 calc R
C314 C 0.7200(7) 0.6853(7) 0.2038(5) 0.098(3) Uiso 1 1 d .
H314 H 0.6668 0.7046 0.1943 0.118 Uiso 1 1 calc R
C315 C 0.7370(7) 0.6503(7) 0.2538(5) 0.095(3) Uiso 1 1 d .
H315 H 0.6963 0.6464 0.2788 0.114 Uiso 1 1 calc R
C316 C 0.8158(6) 0.6200(5) 0.2678(4) 0.072(2) Uiso 1 1 d .
H316 H 0.8279 0.5954 0.3022 0.086 Uiso 1 1 calc R
C321 C 1.0334(5) 0.5808(5) 0.1900(3) 0.0529(17) Uiso 1 1 d .
C322 C 1.0864(6) 0.6421(6) 0.1757(4) 0.079(3) Uiso 1 1 d .
H322 H 1.0962 0.6876 0.1994 0.095 Uiso 1 1 calc R
C323 C 1.1253(7) 0.6359(7) 0.1256(5) 0.098(3) Uiso 1 1 d .
H323 H 1.1602 0.6777 0.1159 0.118 Uiso 1 1 calc R
C324 C 1.1121(7) 0.5688(7) 0.0913(5) 0.091(3) Uiso 1 1 d .
H324 H 1.1382 0.5650 0.0583 0.109 Uiso 1 1 calc R
C325 C 1.0614(7) 0.5076(7) 0.1045(5) 0.099(3) Uiso 1 1 d .
H325 H 1.0541 0.4613 0.0812 0.118 Uiso 1 1 calc R
C326 C 1.0198(6) 0.5138(6) 0.1533(4) 0.080(3) Uiso 1 1 d .
H326 H 0.9828 0.4729 0.1613 0.096 Uiso 1 1 calc R
C331 C 1.0308(4) 0.6651(4) 0.2984(3) 0.0512(17) Uiso 1 1 d .
C332 C 1.0131(5) 0.7472(5) 0.2925(4) 0.068(2) Uiso 1 1 d .
H332 H 0.9716 0.7648 0.2663 0.082 Uiso 1 1 calc R
C333 C 1.0604(7) 0.8042(7) 0.3277(4) 0.092(3) Uiso 1 1 d .
H333 H 1.0504 0.8602 0.3251 0.110 Uiso 1 1 calc R
C334 C 1.1196(7) 0.7759(7) 0.3645(5) 0.094(3) Uiso 1 1 d .
H334 H 1.1517 0.8141 0.3860 0.113 Uiso 1 1 calc R
C335 C 1.1356(7) 0.6973(7) 0.3724(5) 0.093(3) Uiso 1 1 d .
H335 H 1.1759 0.6811 0.3999 0.111 Uiso 1 1 calc R
C336 C 1.0901(6) 0.6386(6) 0.3380(4) 0.075(2) Uiso 1 1 d .
H336 H 1.1002 0.5829 0.3423 0.090 Uiso 1 1 calc R
C411 C 0.8617(4) 0.3836(4) 0.2474(3) 0.0488(16) Uiso 1 1 d .
C412 C 0.8569(6) 0.3521(5) 0.1928(4) 0.069(2) Uiso 1 1 d .
H412 H 0.9048 0.3411 0.1752 0.083 Uiso 1 1 calc R
C413 C 0.7789(7) 0.3373(7) 0.1646(5) 0.092(3) Uiso 1 1 d .
H413 H 0.7750 0.3148 0.1284 0.111 Uiso 1 1 calc R
C414 C 0.7091(7) 0.3553(7) 0.1894(5) 0.093(3) Uiso 1 1 d .
H414 H 0.6579 0.3464 0.1697 0.111 Uiso 1 1 calc R
C415 C 0.7127(6) 0.3864(6) 0.2431(4) 0.085(3) Uiso 1 1 d .
H415 H 0.6643 0.3982 0.2600 0.102 Uiso 1 1 calc R
C416 C 0.7899(5) 0.4000(5) 0.2722(4) 0.065(2) Uiso 1 1 d .
H416 H 0.7928 0.4204 0.3089 0.079 Uiso 1 1 calc R
C421 C 1.0424(4) 0.3530(4) 0.2630(3) 0.0515(17) Uiso 1 1 d .
C422 C 1.1199(5) 0.3911(6) 0.2641(4) 0.068(2) Uiso 1 1 d .
H422 H 1.1263 0.4457 0.2758 0.081 Uiso 1 1 calc R
C423 C 1.1875(6) 0.3468(6) 0.2476(4) 0.082(3) Uiso 1 1 d .
H423 H 1.2390 0.3721 0.2476 0.098 Uiso 1 1 calc R
C424 C 1.1781(7) 0.2657(6) 0.2313(4) 0.088(3) Uiso 1 1 d .
H424 H 1.2236 0.2363 0.2207 0.105 Uiso 1 1 calc R
C425 C 1.1033(6) 0.2279(7) 0.2303(4) 0.087(3) Uiso 1 1 d .
H425 H 1.0978 0.1730 0.2193 0.105 Uiso 1 1 calc R
C426 C 1.0347(6) 0.2715(6) 0.2459(4) 0.073(2) Uiso 1 1 d .
H426 H 0.9834 0.2456 0.2449 0.088 Uiso 1 1 calc R
C431 C 0.9458(4) 0.3869(4) 0.3584(3) 0.0463(16) Uiso 1 1 d .
C432 C 0.9381(5) 0.3054(5) 0.3732(3) 0.063(2) Uiso 1 1 d .
H432 H 0.9433 0.2639 0.3466 0.075 Uiso 1 1 calc R
C433 C 0.9224(6) 0.2855(6) 0.4278(4) 0.080(3) Uiso 1 1 d .
H433 H 0.9165 0.2311 0.4377 0.096 Uiso 1 1 calc R
C434 C 0.9160(6) 0.3464(6) 0.4656(4) 0.085(3) Uiso 1 1 d .
H434 H 0.9055 0.3328 0.5018 0.102 Uiso 1 1 calc R
C435 C 0.9239(6) 0.4263(7) 0.4540(4) 0.086(3) Uiso 1 1 d .
H435 H 0.9192 0.4665 0.4817 0.103 Uiso 1 1 calc R
C436 C 0.9395(5) 0.4478(6) 0.3991(4) 0.069(2) Uiso 1 1 d .
H436 H 0.9454 0.5027 0.3902 0.083 Uiso 1 1 calc R
P5 P 0.07613(11) 0.04038(11) 0.47637(8) 0.0483(4) Uani 1 1 d .
N3 N 0.0000 0.0000 0.5000 0.083(3) Uiso 1 2 d S
C511 C 0.0875(4) 0.1479(4) 0.4952(3) 0.0495(16) Uiso 1 1 d .
C512 C 0.0686(5) 0.1746(6) 0.5475(4) 0.070(2) Uiso 1 1 d .
H512 H 0.0461 0.1385 0.5716 0.085 Uiso 1 1 calc R
C513 C 0.0836(6) 0.2570(6) 0.5642(4) 0.085(3) Uiso 1 1 d .
H513 H 0.0706 0.2761 0.5993 0.102 Uiso 1 1 calc R
C514 C 0.1172(6) 0.3078(6) 0.5285(4) 0.082(3) Uiso 1 1 d .
H514 H 0.1282 0.3618 0.5403 0.099 Uiso 1 1 calc R
C515 C 0.1354(6) 0.2844(6) 0.4772(4) 0.081(3) Uiso 1 1 d .
H515 H 0.1573 0.3217 0.4535 0.097 Uiso 1 1 calc R
C516 C 0.1208(5) 0.2020(5) 0.4593(4) 0.066(2) Uiso 1 1 d .
H516 H 0.1333 0.1843 0.4239 0.080 Uiso 1 1 calc R
C521 C 0.1708(4) -0.0091(4) 0.5022(3) 0.0467(16) Uiso 1 1 d .
C522 C 0.2405(5) 0.0349(5) 0.5217(3) 0.0601(19) Uiso 1 1 d .
H522 H 0.2395 0.0919 0.5227 0.072 Uiso 1 1 calc R
C523 C 0.3123(6) -0.0069(6) 0.5400(4) 0.078(3) Uiso 1 1 d .
H523 H 0.3598 0.0222 0.5528 0.094 Uiso 1 1 calc R
C524 C 0.3129(6) -0.0911(6) 0.5390(4) 0.085(3) Uiso 1 1 d .
H524 H 0.3612 -0.1187 0.5509 0.102 Uiso 1 1 calc R
C525 C 0.2443(6) -0.1345(6) 0.5208(4) 0.082(3) Uiso 1 1 d .
H525 H 0.2454 -0.1915 0.5211 0.098 Uiso 1 1 calc R
C526 C 0.1726(5) -0.0947(5) 0.5017(4) 0.067(2) Uiso 1 1 d .
H526 H 0.1258 -0.1247 0.4886 0.081 Uiso 1 1 calc R
C531 C 0.0681(5) 0.0332(5) 0.4006(3) 0.0595(19) Uiso 1 1 d .
C532 C 0.1385(6) 0.0260(6) 0.3723(4) 0.078(3) Uiso 1 1 d .
H532 H 0.1899 0.0199 0.3922 0.094 Uiso 1 1 calc R
C533 C 0.1330(8) 0.0279(7) 0.3129(5) 0.106(4) Uiso 1 1 d .
H533 H 0.1801 0.0251 0.2934 0.127 Uiso 1 1 calc R
C534 C 0.0568(8) 0.0339(7) 0.2858(5) 0.106(4) Uiso 1 1 d .
H534 H 0.0528 0.0346 0.2468 0.127 Uiso 1 1 calc R
C535 C -0.0111(8) 0.0389(8) 0.3108(5) 0.113(4) Uiso 1 1 d .
H535 H -0.0616 0.0426 0.2895 0.135 Uiso 1 1 calc R
C536 C -0.0091(7) 0.0387(6) 0.3714(4) 0.088(3) Uiso 1 1 d .
H536 H -0.0574 0.0420 0.3897 0.106 Uiso 1 1 calc R
P6 P 0.42372(12) 0.54492(10) 0.02104(7) 0.0447(4) Uani 1 1 d .
N4 N 0.5000 0.5000 0.0000 0.078(3) Uiso 1 2 d S
C611 C 0.3276(4) 0.4950(4) -0.0018(3) 0.0501(17) Uiso 1 1 d .
C612 C 0.3157(6) 0.4128(6) 0.0107(4) 0.081(3) Uiso 1 1 d .
H612 H 0.3573 0.3834 0.0305 0.097 Uiso 1 1 calc R
C613 C 0.2399(7) 0.3755(8) -0.0073(5) 0.101(3) Uiso 1 1 d .
H613 H 0.2325 0.3203 0.0000 0.121 Uiso 1 1 calc R
C614 C 0.1782(7) 0.4161(7) -0.0344(5) 0.096(3) Uiso 1 1 d .
H614 H 0.1282 0.3895 -0.0446 0.115 Uiso 1 1 calc R
C615 C 0.1877(7) 0.4971(7) -0.0472(4) 0.090(3) Uiso 1 1 d .
H615 H 0.1448 0.5258 -0.0663 0.109 Uiso 1 1 calc R
C616 C 0.2638(6) 0.5355(6) -0.0309(4) 0.074(2) Uiso 1 1 d .
H616 H 0.2713 0.5900 -0.0400 0.089 Uiso 1 1 calc R
C621 C 0.4163(4) 0.6479(4) -0.0046(3) 0.0424(15) Uiso 1 1 d .
C622 C 0.3733(5) 0.7091(5) 0.0222(3) 0.0563(18) Uiso 1 1 d .
H622 H 0.3497 0.6981 0.0553 0.068 Uiso 1 1 calc R
C623 C 0.3659(5) 0.7861(5) -0.0006(4) 0.068(2) Uiso 1 1 d .
H623 H 0.3370 0.8268 0.0172 0.082 Uiso 1 1 calc R
C624 C 0.4008(5) 0.8029(6) -0.0492(4) 0.068(2) Uiso 1 1 d .
H624 H 0.3951 0.8549 -0.0643 0.082 Uiso 1 1 calc R
C625 C 0.4438(5) 0.7444(5) -0.0757(4) 0.066(2) Uiso 1 1 d .
H625 H 0.4679 0.7564 -0.1085 0.079 Uiso 1 1 calc R
C626 C 0.4517(4) 0.6666(5) -0.0535(3) 0.0527(17) Uiso 1 1 d .
H626 H 0.4810 0.6265 -0.0716 0.063 Uiso 1 1 calc R
C631 C 0.4310(4) 0.5497(4) 0.0969(3) 0.0462(16) Uiso 1 1 d .
C632 C 0.5081(5) 0.5503(5) 0.1265(4) 0.067(2) Uiso 1 1 d .
H632 H 0.5559 0.5468 0.1076 0.080 Uiso 1 1 calc R
C633 C 0.5139(6) 0.5564(6) 0.1855(4) 0.084(3) Uiso 1 1 d .
H633 H 0.5653 0.5559 0.2059 0.101 Uiso 1 1 calc R
C634 C 0.4453(6) 0.5628(6) 0.2118(4) 0.086(3) Uiso 1 1 d .
H634 H 0.4502 0.5690 0.2506 0.103 Uiso 1 1 calc R
C635 C 0.3689(7) 0.5607(6) 0.1850(4) 0.089(3) Uiso 1 1 d .
H635 H 0.3224 0.5632 0.2052 0.107 Uiso 1 1 calc R
C636 C 0.3604(5) 0.5547(5) 0.1256(4) 0.066(2) Uiso 1 1 d .
H636 H 0.3082 0.5541 0.1062 0.079 Uiso 1 1 calc R

loop_
_atom_site_aniso_label
_atom_site_aniso_U_11
_atom_site_aniso_U_22
_atom_site_aniso_U_33
_atom_site_aniso_U_23
_atom_site_aniso_U_13
_atom_site_aniso_U_12
Rh1A 0.0628(4) 0.0290(3) 0.0629(4) 0.0083(2) -0.0082(3) 0.0017(2)
Rh2A 0.0364(5) 0.0338(5) 0.0348(5) 0.0008(4) -0.0011(4) 0.0047(4)
Rh3A 0.0456(6) 0.0394(5) 0.0338(5) 0.0025(4) 0.0099(4) -0.0014(4)
Rh4A 0.0376(5) 0.0335(5) 0.0368(5) 0.0007(4) -0.0003(4) -0.0011(4)
Rh5A 0.0388(5) 0.0327(5) 0.0371(5) -0.0020(4) 0.0048(4) 0.0057(4)
Rh6A 0.0367(5) 0.0353(5) 0.0385(5) 0.0023(4) 0.0076(4) -0.0006(4)
Rh7A 0.0405(5) 0.0306(5) 0.0337(5) -0.0036(4) 0.0015(4) 0.0038(4)
Rh8A 0.0330(5) 0.0365(5) 0.0436(6) -0.0036(4) 0.0050(4) 0.0050(4)
Rh9A 0.0418(5) 0.0351(5) 0.0309(5) 0.0039(4) 0.0023(4) 0.0037(4)
PA 0.0350(11) 0.0378(12) 0.0295(11) -0.0018(9) 0.0043(9) 0.0014(9)
Rh1B 0.0381(3) 0.0514(3) 0.0941(5) 0.0166(3) 0.0157(3) 0.0018(3)
Rh2B 0.0419(5) 0.0312(5) 0.0414(5) 0.0016(4) 0.0057(4) -0.0051(4)
Rh3B 0.0422(5) 0.0353(5) 0.0314(5) 0.0011(4) 0.0055(4) -0.0006(4)
Rh4B 0.0392(5) 0.0319(5) 0.0408(5) 0.0011(4) 0.0070(4) 0.0010(4)
Rh5B 0.0356(5) 0.0380(5) 0.0385(5) 0.0032(4) 0.0089(4) 0.0007(4)
Rh6B 0.0369(5) 0.0333(5) 0.0336(5) 0.0040(4) 0.0075(4) -0.0002(4)
Rh7B 0.0400(5) 0.0318(5) 0.0337(5) -0.0022(4) 0.0072(4) 0.0014(4)
Rh8B 0.0407(5) 0.0331(5) 0.0348(5) 0.0035(4) 0.0102(4) -0.0027(4)
Rh9B 0.0374(5) 0.0349(5) 0.0364(5) -0.0017(4) 0.0075(4) -0.0010(4)
PB 0.0524(14) 0.0295(11) 0.0404(13) 0.0032(9) 0.0173(11) -0.0006(10)
P1 0.0399(9) 0.0309(8) 0.0439(9) 0.0007(7) 0.0066(7) -0.0008(7)
P2 0.0424(9) 0.0316(8) 0.0474(10) -0.0013(7) 0.0074(7) -0.0013(7)
P3 0.0488(10) 0.0383(9) 0.0445(10) 0.0022(7) 0.0041(8) -0.0042(7)
P4 0.0457(10) 0.0401(9) 0.0440(9) 0.0024(7) 0.0067(8) -0.0019(7)
P5 0.0414(10) 0.0414(10) 0.0631(12) 0.0013(8) 0.0100(8) -0.0046(7)
P6 0.0588(11) 0.0335(9) 0.0439(9) 0.0059(7) 0.0151(8) 0.0124(8)

loop_
_atom_type_symbol
_atom_type_description
_atom_type_scat_dispersion_real
_atom_type_scat_dispersion_imag
_atom_type_scat_source
C C 0.0033 0.0016 'International Tables Vol C Tables 4.2.6.8 and 6.1.1.4'
H H 0.0000 0.0000 'International Tables Vol C Tables 4.2.6.8 and 6.1.1.4'
O O 0.0106 0.0060 'International Tables Vol C Tables 4.2.6.8 and 6.1.1.4'
P P 0.1023 0.0942 'International Tables Vol C Tables 4.2.6.8 and 6.1.1.4'
Rh Rh -1.1178 0.9187 'International Tables Vol C Tables 4.2.6.8 and 6.1.1.4'
N N 0.0061 0.0033 'International Tables Vol C Tables 4.2.6.8 and 6.1.1.4'

loop_
_geom_angle_atom_site_label_1
_geom_angle_atom_site_label_2
_geom_angle_atom_site_label_3
_geom_angle
_geom_angle_site_symmetry_1
_geom_angle_site_symmetry_3
C1A Rh1A C12A 94.2(3) . .
C1A Rh1A C13A 95.0(3) . .
C12A Rh1A C13A 90.6(3) . .
C1A Rh1A C14A 89.8(3) . .
C12A Rh1A C14A 176.0(3) . .
C13A Rh1A C14A 89.2(3) . .
C1A Rh1A C15A 91.9(3) . .
C12A Rh1A C15A 89.1(3) . .
C13A Rh1A C15A 173.1(3) . .
C14A Rh1A C15A 90.6(3) . .
C1A Rh1A Rh4A 128.8(3) . .
C12A Rh1A Rh4A 132.6(2) . .
C13A Rh1A Rh4A 102.8(2) . .
C14A Rh1A Rh4A 43.7(2) . .
C15A Rh1A Rh4A 72.62(18) . .
C1A Rh1A Rh3A 132.3(3) . .
C12A Rh1A Rh3A 104.6(2) . .
C13A Rh1A Rh3A 42.6(2) . .
C14A Rh1A Rh3A 72.7(2) . .
C15A Rh1A Rh3A 131.06(18) . .
Rh4A Rh1A Rh3A 63.52(3) . .
C1A Rh1A Rh2A 133.5(3) . .
C12A Rh1A Rh2A 44.1(2) . .
C13A Rh1A Rh2A 70.9(2) . .
C14A Rh1A Rh2A 132.3(2) . .
C15A Rh1A Rh2A 104.30(18) . .
Rh4A Rh1A Rh2A 97.70(3) . .
Rh3A Rh1A Rh2A 63.31(3) . .
C1A Rh1A Rh5A 130.9(3) . .
C12A Rh1A Rh5A 71.8(2) . .
C13A Rh1A Rh5A 130.6(2) . .
C14A Rh1A Rh5A 105.5(2) . .
C15A Rh1A Rh5A 42.97(18) . .
Rh4A Rh1A Rh5A 65.04(3) . .
Rh3A Rh1A Rh5A 96.71(3) . .
Rh2A Rh1A Rh5A 64.42(3) . .
C2A Rh2A C48A 94.9(5) . 2_666
C2A Rh2A C12A 94.8(5) . .
C48A Rh2A C12A 107.0(3) 2_666 .
C2A Rh2A C2A' 24.0(5) . .
C48A Rh2A C2A' 112.5(4) 2_666 .
C12A Rh2A C2A' 104.0(4) . .
C2A Rh2A Rh4A 107.9(4) . 2_666
C48A Rh2A Rh4A 55.6(2) 2_666 2_666
C12A Rh2A Rh4A 151.7(2) . 2_666
C2A' Rh2A Rh4A 103.5(4) . 2_666
C2A Rh2A PA 147.5(5) . .
C48A Rh2A PA 100.1(2) 2_666 .
C12A Rh2A PA 107.9(2) . .
C2A' Rh2A PA 124.4(3) . .
Rh4A Rh2A PA 60.11(3) 2_666 .
C2A Rh2A Rh6A 130.8(5) . .
C48A Rh2A Rh6A 44.9(2) 2_666 .
C12A Rh2A Rh6A 120.2(2) . .
C2A' Rh2A Rh6A 133.9(4) . .
Rh4A Rh2A Rh6A 31.54(3) 2_666 .
PA Rh2A Rh6A 55.31(3) . .
C2A Rh2A Rh7A 97.3(5) . .
C48A Rh2A Rh7A 90.4(2) 2_666 .
C12A Rh2A Rh7A 157.8(2) . .
C2A' Rh2A Rh7A 80.9(4) . .
Rh4A Rh2A Rh7A 36.30(3) 2_666 .
PA Rh2A Rh7A 54.25(3) . .
Rh6A Rh2A Rh7A 63.42(3) . .
C2A Rh2A Rh1A 116.6(5) . .
C48A Rh2A Rh1A 137.5(2) 2_666 .
C12A Rh2A Rh1A 46.5(2) . .
C2A' Rh2A Rh1A 106.9(4) . .
Rh4A Rh2A Rh1A 128.85(4) 2_666 .
PA Rh2A Rh1A 68.81(3) . .
Rh6A Rh2A Rh1A 112.64(4) . .
Rh7A Rh2A Rh1A 111.38(4) . .
C2A Rh2A Rh3A 102.3(5) . .
C48A Rh2A Rh3A 145.5(2) 2_666 .
C12A Rh2A Rh3A 101.2(2) . .
C2A' Rh2A Rh3A 78.7(3) . .
Rh4A Rh2A Rh3A 90.42(4) 2_666 .
PA Rh2A Rh3A 51.47(3) . .
Rh6A Rh2A Rh3A 103.22(4) . .
Rh7A Rh2A Rh3A 58.08(3) . .
Rh1A Rh2A Rh3A 57.43(3) . .
C2A Rh2A Rh5A 161.3(5) . .
C48A Rh2A Rh5A 83.0(2) 2_666 .
C12A Rh2A Rh5A 68.3(2) . .
C2A' Rh2A Rh5A 164.5(4) . .
Rh4A Rh2A Rh5A 86.31(4) 2_666 .
PA Rh2A Rh5A 50.42(2) . .
Rh6A Rh2A Rh5A 58.35(3) . .
Rh7A Rh2A Rh5A 101.30(4) . .
Rh1A Rh2A Rh5A 57.88(3) . .
Rh3A Rh2A Rh5A 89.37(4) . .
C3A Rh3A C13A 97.5(6) . .
C3A Rh3A C59A 96.2(6) . 2_666
C13A Rh3A C59A 106.4(3) . 2_666
C3A Rh3A Rh5A 98.3(5) . 2_666
C13A Rh3A Rh5A 157.1(2) . 2_666
C59A Rh3A Rh5A 55.4(2) 2_666 2_666
C3A Rh3A C3A' 21.4(5) . .
C13A Rh3A C3A' 105.5(5) . .
C59A Rh3A C3A' 112.0(4) 2_666 .
Rh5A Rh3A C3A' 95.1(4) 2_666 .
C3A Rh3A PA 137.2(5) . .
C13A Rh3A PA 114.7(2) . .
C59A Rh3A PA 100.6(2) 2_666 .
Rh5A Rh3A PA 61.82(3) 2_666 .
C3A' Rh3A PA 117.3(3) . .
C3A Rh3A Rh1A 116.4(5) . .
C13A Rh3A Rh1A 51.4(2) . .
C59A Rh3A Rh1A 141.0(2) 2_666 .
Rh5A Rh3A Rh1A 132.28(5) 2_666 .
C3A' Rh3A Rh1A 105.5(3) . .
PA Rh3A Rh1A 70.49(3) . .
C3A Rh3A Rh7A 129.1(5) . .
C13A Rh3A Rh7A 122.0(2) . .
C59A Rh3A Rh7A 45.8(2) 2_666 .
Rh5A Rh3A Rh7A 35.92(3) 2_666 .
C3A' Rh3A Rh7A 130.8(4) . .
PA Rh3A Rh7A 54.83(3) . .
Rh1A Rh3A Rh7A 113.34(4) . .
C3A Rh3A Rh8A 89.0(5) . .
C13A Rh3A Rh8A 163.2(2) . .
C59A Rh3A Rh8A 88.2(2) 2_666 .
Rh5A Rh3A Rh8A 33.39(3) 2_666 .
C3A' Rh3A Rh8A 75.7(4) . .
PA Rh3A Rh8A 52.81(3) . .
Rh1A Rh3A Rh8A 111.90(4) . .
Rh7A Rh3A Rh8A 62.70(3) . .
C3A Rh3A Rh4A 93.7(5) . .
C13A Rh3A Rh4A 105.8(2) . .
C59A Rh3A Rh4A 144.6(2) 2_666 .
Rh5A Rh3A Rh4A 89.57(4) 2_666 .
C3A' Rh3A Rh4A 72.4(3) . .
PA Rh3A Rh4A 51.98(3) . .
Rh1A Rh3A Rh4A 58.21(3) . .
Rh7A Rh3A Rh4A 103.46(4) . .
Rh8A Rh3A Rh4A 58.09(3) . .
C3A Rh3A Rh2A 168.7(5) . .
C13A Rh3A Rh2A 71.6(2) . .
C59A Rh3A Rh2A 84.6(2) 2_666 .
Rh5A Rh3A Rh2A 91.40(4) 2_666 .
C3A' Rh3A Rh2A 163.1(3) . .
PA Rh3A Rh2A 53.14(3) . .
Rh1A Rh3A Rh2A 59.25(3) . .
Rh7A Rh3A Rh2A 58.39(3) . .
Rh8A Rh3A Rh2A 102.25(4) . .
Rh4A Rh3A Rh2A 92.06(4) . .
C4A Rh4A C14A 94.7(5) . .
C4A Rh4A C48A 93.6(5) . .
C14A Rh4A C48A 109.6(3) . .
C4A Rh4A C4A' 20.6(5) . .
C14A Rh4A C4A' 103.9(5) . .
C48A Rh4A C4A' 107.1(4) . .
C4A Rh4A Rh2A 98.3(5) . 2_666
C14A Rh4A Rh2A 158.3(2) . 2_666
C48A Rh4A Rh2A 52.5(2) . 2_666
C4A' Rh4A Rh2A 94.1(4) . 2_666
C4A Rh4A PA 139.6(5) . .
C14A Rh4A PA 115.7(2) . .
C48A Rh4A PA 99.8(2) . .
C4A' Rh4A PA 120.1(3) . .
Rh2A Rh4A PA 62.71(3) 2_666 .
C4A Rh4A Rh1A 116.4(5) . .
C14A Rh4A Rh1A 52.1(2) . .
C48A Rh4A Rh1A 144.2(2) . .
C4A' Rh4A Rh1A 107.4(4) . .
Rh2A Rh4A Rh1A 133.24(5) 2_666 .
PA Rh4A Rh1A 70.59(3) . .
C4A Rh4A Rh8A 129.8(5) . .
C14A Rh4A Rh8A 123.7(2) . .
C48A Rh4A Rh8A 46.7(2) . .
C4A' Rh4A Rh8A 130.2(4) . .
Rh2A Rh4A Rh8A 36.28(3) 2_666 .
PA Rh4A Rh8A 53.26(3) . .
Rh1A Rh4A Rh8A 112.80(4) . .
C4A Rh4A Rh9A 90.3(5) . .
C14A Rh4A Rh9A 162.7(2) . .
C48A Rh4A Rh9A 86.6(2) . .
C4A' Rh4A Rh9A 76.0(4) . .
Rh2A Rh4A Rh9A 34.79(3) 2_666 .
PA Rh4A Rh9A 53.11(3) . .
Rh1A Rh4A Rh9A 110.98(4) . .
Rh8A Rh4A Rh9A 63.00(3) . .
C4A Rh4A Rh3A 167.1(5) . .
C14A Rh4A Rh3A 72.7(2) . .
C48A Rh4A Rh3A 88.1(2) . .
C4A' Rh4A Rh3A 164.5(4) . .
Rh2A Rh4A Rh3A 92.87(4) 2_666 .
PA Rh4A Rh3A 52.16(3) . .
Rh1A Rh4A Rh3A 58.27(3) . .
Rh8A Rh4A Rh3A 59.01(3) . .
Rh9A Rh4A Rh3A 102.55(4) . .
C4A Rh4A Rh5A 96.7(5) . .
C14A Rh4A Rh5A 107.0(2) . .
C48A Rh4A Rh5A 140.9(2) . .
C4A' Rh4A Rh5A 76.5(3) . .
Rh2A Rh4A Rh5A 88.68(4) 2_666 .
PA Rh4A Rh5A 50.78(3) . .
Rh1A Rh4A Rh5A 58.48(3) . .
Rh8A Rh4A Rh5A 100.49(4) . .
Rh9A Rh4A Rh5A 55.89(3) . .
Rh3A Rh4A Rh5A 89.85(4) . .
C5A Rh5A C15A 92.7(5) . .
C5A Rh5A C59A 92.3(5) . .
C15A Rh5A C59A 104.7(3) . .
C5A Rh5A C5A' 23.7(5) . .
C15A Rh5A C5A' 97.6(4) . .
C59A Rh5A C5A' 113.1(4) . .
C5A Rh5A Rh3A 104.2(5) . 2_666
C15A Rh5A Rh3A 153.1(2) . 2_666
C59A Rh5A Rh3A 54.6(2) . 2_666
C5A' Rh5A Rh3A 106.3(4) . 2_666
C5A Rh5A PA 147.8(5) . .
C15A Rh5A PA 112.4(2) . .
C59A Rh5A PA 99.9(2) . .
C5A' Rh5A PA 127.6(3) . .
Rh3A Rh5A PA 61.63(3) 2_666 .
C5A Rh5A Rh9A 129.9(5) . .
C15A Rh5A Rh9A 119.8(2) . .
C59A Rh5A Rh9A 45.65(19) . .
C5A' Rh5A Rh9A 139.3(4) . .
Rh3A Rh5A Rh9A 33.99(4) 2_666 .
PA Rh5A Rh9A 54.24(3) . .
C5A Rh5A Rh6A 95.4(5) . .
C15A Rh5A Rh6A 161.2(2) . .
C59A Rh5A Rh6A 91.8(2) . .
C5A' Rh5A Rh6A 83.6(4) . .
Rh3A Rh5A Rh6A 38.40(4) 2_666 .
PA Rh5A Rh6A 54.85(3) . .
Rh9A Rh5A Rh6A 66.26(3) . .
C5A Rh5A Rh1A 118.6(5) . .
C15A Rh5A Rh1A 50.8(2) . .
C59A Rh5A Rh1A 138.3(2) . .
C5A' Rh5A Rh1A 104.2(4) . .
Rh3A Rh5A Rh1A 130.94(5) 2_666 .
PA Rh5A Rh1A 69.33(3) . .
Rh9A Rh5A Rh1A 111.54(4) . .
Rh6A Rh5A Rh1A 110.69(4) . .
C5A Rh5A Rh4A 161.3(5) . .
C15A Rh5A Rh4A 70.2(2) . .
C59A Rh5A Rh4A 85.05(19) . .
C5A' Rh5A Rh4A 160.6(4) . .
Rh3A Rh5A Rh4A 89.42(4) 2_666 .
PA Rh5A Rh4A 50.49(2) . .
Rh9A Rh5A Rh4A 58.49(3) . .
Rh6A Rh5A Rh4A 103.17(4) . .
Rh1A Rh5A Rh4A 56.48(3) . .
C5A Rh5A Rh2A 103.6(5) . .
C15A Rh5A Rh2A 105.1(2) . .
C59A Rh5A Rh2A 145.2(2) . .
C5A' Rh5A Rh2A 79.9(3) . .
Rh3A Rh5A Rh2A 91.20(4) 2_666 .
PA Rh5A Rh2A 51.90(2) . .
Rh9A Rh5A Rh2A 102.97(4) . .
Rh6A Rh5A Rh2A 56.45(3) . .
Rh1A Rh5A Rh2A 57.70(3) . .
Rh4A Rh5A Rh2A 88.70(3) . .
Rh4A Rh6A Rh3A 130.60(8) 2_666 2_666
Rh4A Rh6A C3A' 148.4(5) 2_666 2_666
Rh3A Rh6A C3A' 79.9(5) 2_666 2_666
Rh4A Rh6A C14A 68.3(2) 2_666 2_666
Rh3A Rh6A C14A 108.6(2) 2_666 2_666
C3A' Rh6A C14A 96.5(5) 2_666 2_666
Rh4A Rh6A C48A 70.0(2) 2_666 2_666
Rh3A Rh6A C48A 139.2(2) 2_666 2_666
C3A' Rh6A C48A 92.3(5) 2_666 2_666
C14A Rh6A C48A 112.0(3) 2_666 2_666
Rh4A Rh6A C3A 169.4(4) 2_666 2_666
Rh3A Rh6A C3A 55.5(3) 2_666 2_666
C3A' Rh6A C3A 24.4(5) 2_666 2_666
C14A Rh6A C3A 102.1(5) 2_666 2_666
C48A Rh6A C3A 111.4(4) 2_666 2_666
Rh4A Rh6A Rh8A 92.07(6) 2_666 2_666
Rh3A Rh6A Rh8A 85.86(5) 2_666 2_666
C3A' Rh6A Rh8A 99.3(5) 2_666 2_666
C14A Rh6A Rh8A 160.2(2) 2_666 2_666
C48A Rh6A Rh8A 55.7(2) 2_666 2_666
C3A Rh6A Rh8A 97.2(4) 2_666 2_666
Rh4A Rh6A PA 70.10(5) 2_666 .
Rh3A Rh6A PA 66.86(4) 2_666 .
C3A' Rh6A PA 140.4(5) 2_666 .
C14A Rh6A PA 113.6(2) 2_666 .
C48A Rh6A PA 98.9(2) 2_666 .
C3A Rh6A PA 119.2(3) 2_666 .
Rh8A Rh6A PA 58.87(3) 2_666 .
Rh4A Rh6A Rh2A 55.97(5) 2_666 .
Rh3A Rh6A Rh2A 112.33(6) 2_666 .
C3A' Rh6A Rh2A 126.8(5) 2_666 .
C14A Rh6A Rh2A 123.8(2) 2_666 .
C48A Rh6A Rh2A 43.8(2) 2_666 .
C3A Rh6A Rh2A 132.6(4) 2_666 .
Rh8A Rh6A Rh2A 36.42(3) 2_666 .
PA Rh6A Rh2A 55.23(3) . .
Rh4A Rh6A Rh1A 72.78(5) 2_666 2_666
Rh3A Rh6A Rh1A 69.97(5) 2_666 2_666
C3A' Rh6A Rh1A 120.0(5) 2_666 2_666
C14A Rh6A Rh1A 50.9(2) 2_666 2_666
C48A Rh6A Rh1A 142.7(2) 2_666 2_666
C3A Rh6A Rh1A 105.0(4) 2_666 2_666
Rh8A Rh6A Rh1A 127.49(5) 2_666 2_666
PA Rh6A Rh1A 68.75(3) . 2_666
Rh2A Rh6A Rh1A 112.53(4) . 2_666
Rh4A Rh6A Rh5A 114.34(6) 2_666 .
Rh3A Rh6A Rh5A 52.77(4) 2_666 .
C3A' Rh6A Rh5A 89.9(5) 2_666 .
C14A Rh6A Rh5A 159.0(2) 2_666 .
C48A Rh6A Rh5A 87.6(2) 2_666 .
C3A Rh6A Rh5A 76.2(4) 2_666 .
Rh8A Rh6A Rh5A 33.18(3) 2_666 .
PA Rh6A Rh5A 53.14(3) . .
Rh2A Rh6A Rh5A 65.20(3) . .
Rh1A Rh6A Rh5A 108.81(4) 2_666 .
Rh4A Rh6A Rh7A 21.04(5) 2_666 .
Rh3A Rh6A Rh7A 109.56(5) 2_666 .
C3A' Rh6A Rh7A 167.1(5) 2_666 .
C14A Rh6A Rh7A 72.4(2) 2_666 .
C48A Rh6A Rh7A 86.0(2) 2_666 .
C3A Rh6A Rh7A 162.4(4) 2_666 .
Rh8A Rh6A Rh7A 90.32(4) 2_666 .
PA Rh6A Rh7A 52.36(3) . .
Rh2A Rh6A Rh7A 58.73(3) . .
Rh1A Rh6A Rh7A 58.27(3) 2_666 .
Rh5A Rh6A Rh7A 102.78(4) . .
Rh5A Rh7A Rh4A 132.54(7) 2_666 2_666
Rh5A Rh7A C4A' 147.5(6) 2_666 2_666
Rh4A Rh7A C4A' 79.4(6) 2_666 2_666
Rh5A Rh7A C15A 65.6(2) 2_666 2_666
Rh4A Rh7A C15A 113.0(2) 2_666 2_666
C4A' Rh7A C15A 99.7(6) 2_666 2_666
Rh5A Rh7A C59A 65.00(19) 2_666 2_666
Rh4A Rh7A C59A 142.2(2) 2_666 2_666
C4A' Rh7A C59A 93.7(6) 2_666 2_666
C15A Rh7A C59A 104.8(3) 2_666 2_666
Rh5A Rh7A C4A 168.4(4) 2_666 2_666
Rh4A Rh7A C4A 56.5(3) 2_666 2_666
C4A' Rh7A C4A 23.1(5) 2_666 2_666
C15A Rh7A C4A 105.1(4) 2_666 2_666
C59A Rh7A C4A 113.1(4) 2_666 2_666
Rh5A Rh7A Rh9A 87.24(6) 2_666 2_666
Rh4A Rh7A Rh9A 90.18(6) 2_666 2_666
C4A' Rh7A Rh9A 100.0(5) 2_666 2_666
C15A Rh7A Rh9A 151.9(2) 2_666 2_666
C59A Rh7A Rh9A 54.09(19) 2_666 2_666
C4A Rh7A Rh9A 100.8(4) 2_666 2_666
Rh5A Rh7A PA 69.20(4) 2_666 .
Rh4A Rh7A PA 68.58(4) 2_666 .
C4A' Rh7A PA 141.3(6) 2_666 .
C15A Rh7A PA 112.2(2) 2_666 .
C59A Rh7A PA 98.43(19) 2_666 .
C4A Rh7A PA 122.1(3) 2_666 .
Rh9A Rh7A PA 60.32(3) 2_666 .
Rh5A Rh7A Rh3A 53.94(5) 2_666 .
Rh4A Rh7A Rh3A 112.33(6) 2_666 .
C4A' Rh7A Rh3A 126.9(5) 2_666 .
C15A Rh7A Rh3A 119.1(2) 2_666 .
C59A Rh7A Rh3A 44.58(19) 2_666 .
C4A Rh7A Rh3A 133.6(4) 2_666 .
Rh9A Rh7A Rh3A 33.30(3) 2_666 .
PA Rh7A Rh3A 53.86(3) . .
Rh5A Rh7A Rh2A 112.81(6) 2_666 .
Rh4A Rh7A Rh2A 55.23(5) 2_666 .
C4A' Rh7A Rh2A 89.1(5) 2_666 .
C15A Rh7A Rh2A 164.0(2) 2_666 .
C59A Rh7A Rh2A 87.80(19) 2_666 .
C4A Rh7A Rh2A 78.1(4) 2_666 .
Rh9A Rh7A Rh2A 35.13(3) 2_666 .
PA Rh7A Rh2A 55.08(3) . .
Rh3A Rh7A Rh2A 63.53(3) . .
Rh5A Rh7A Rh1A 74.15(5) 2_666 2_666
Rh4A Rh7A Rh1A 71.65(5) 2_666 2_666
C4A' Rh7A Rh1A 120.7(5) 2_666 2_666
C15A Rh7A Rh1A 51.5(2) 2_666 2_666
C59A Rh7A Rh1A 138.95(19) 2_666 2_666
C4A Rh7A Rh1A 106.1(4) 2_666 2_666
Rh9A Rh7A Rh1A 129.86(4) 2_666 2_666
PA Rh7A Rh1A 69.55(3) . 2_666
Rh3A Rh7A Rh1A 111.97(4) . 2_666
Rh2A Rh7A Rh1A 112.52(4) . 2_666
Rh5A Rh7A Rh8A 23.19(4) 2_666 .
Rh4A Rh7A Rh8A 109.47(6) 2_666 .
C4A' Rh7A Rh8A 167.4(6) 2_666 .
C15A Rh7A Rh8A 68.9(2) 2_666 .
C59A Rh7A Rh8A 84.59(19) 2_666 .
C4A Rh7A Rh8A 162.3(4) 2_666 .
Rh9A Rh7A Rh8A 89.12(4) 2_666 .
PA Rh7A Rh8A 51.11(3) . .
Rh3A Rh7A Rh8A 59.03(3) . .
Rh2A Rh7A Rh8A 103.27(4) . .
Rh1A Rh7A Rh8A 56.86(3) 2_666 .
Rh5A Rh8A Rh2A 141.43(8) 2_666 2_666
Rh5A Rh8A C5A' 72.1(5) 2_666 2_666
Rh2A Rh8A C5A' 145.4(5) 2_666 2_666
Rh5A Rh8A C12A 114.3(2) 2_666 2_666
Rh2A Rh8A C12A 66.2(2) 2_666 2_666
C5A' Rh8A C12A 95.1(5) 2_666 2_666
Rh5A Rh8A C48A 140.8(2) 2_666 .
Rh2A Rh8A C48A 61.94(19) 2_666 .
C5A' Rh8A C48A 98.1(5) 2_666 .
C12A Rh8A C48A 104.2(3) 2_666 .
Rh5A Rh8A C5A 52.5(3) 2_666 2_666
Rh2A Rh8A C5A 165.0(3) 2_666 2_666
C5A' Rh8A C5A 19.8(5) 2_666 2_666
C12A Rh8A C5A 104.8(4) 2_666 2_666
C48A Rh8A C5A 111.4(4) . 2_666
Rh5A Rh8A Rh6A 91.69(6) 2_666 2_666
Rh2A Rh8A Rh6A 86.75(6) 2_666 2_666
C5A' Rh8A Rh6A 103.8(4) 2_666 2_666
C12A Rh8A Rh6A 151.8(2) 2_666 2_666
C48A Rh8A Rh6A 52.88(19) . 2_666
C5A Rh8A Rh6A 99.7(4) 2_666 2_666
Rh5A Rh8A PA 72.29(5) 2_666 .
Rh2A Rh8A PA 72.81(5) 2_666 .
C5A' Rh8A PA 141.4(5) 2_666 .
C12A Rh8A PA 112.9(2) 2_666 .
C48A Rh8A PA 99.96(19) . .
C5A Rh8A PA 122.2(3) 2_666 .
Rh6A Rh8A PA 62.91(3) 2_666 .
Rh5A Rh8A Rh1A 77.79(5) 2_666 2_666
Rh2A Rh8A Rh1A 76.25(5) 2_666 2_666
C5A' Rh8A Rh1A 114.1(4) 2_666 2_666
C12A Rh8A Rh1A 48.7(2) 2_666 2_666
C48A Rh8A Rh1A 137.69(19) . 2_666
C5A Rh8A Rh1A 107.4(4) 2_666 2_666
Rh6A Rh8A Rh1A 134.68(5) 2_666 2_666
PA Rh8A Rh1A 71.93(3) . 2_666
Rh5A Rh8A Rh4A 112.88(6) 2_666 .
Rh2A Rh8A Rh4A 55.64(5) 2_666 .
C5A' Rh8A Rh4A 131.1(4) 2_666 .
C12A Rh8A Rh4A 121.7(2) 2_666 .
C48A Rh8A Rh4A 45.75(19) . .
C5A Rh8A Rh4A 130.9(4) 2_666 .
Rh6A Rh8A Rh4A 31.39(3) 2_666 .
PA Rh8A Rh4A 54.32(3) . .
Rh1A Rh8A Rh4A 114.46(4) 2_666 .
Rh5A Rh8A Rh3A 53.17(5) 2_666 .
Rh2A Rh8A Rh3A 114.62(6) 2_666 .
C5A' Rh8A Rh3A 92.1(4) 2_666 .
C12A Rh8A Rh3A 162.4(2) 2_666 .
C48A Rh8A Rh3A 90.59(19) . .
C5A Rh8A Rh3A 77.7(4) 2_666 .
Rh6A Rh8A Rh3A 38.61(3) 2_666 .
PA Rh8A Rh3A 54.04(3) . .
Rh1A Rh8A Rh3A 113.76(4) 2_666 .
Rh4A Rh8A Rh3A 62.90(3) . .
Rh5A Rh8A Rh7A 24.56(4) 2_666 .
Rh2A Rh8A Rh7A 117.09(6) 2_666 .
C5A' Rh8A Rh7A 95.3(5) 2_666 .
C12A Rh8A Rh7A 105.0(2) 2_666 .
C48A Rh8A Rh7A 146.5(2) . .
C5A Rh8A Rh7A 76.2(3) 2_666 .
Rh6A Rh8A Rh7A 94.12(4) 2_666 .
PA Rh8A Rh7A 53.17(3) . .
Rh1A Rh8A Rh7A 59.55(3) 2_666 .
Rh4A Rh8A Rh7A 103.73(4) . .
Rh3A Rh8A Rh7A 58.27(3) . .
Rh3A Rh9A Rh2A 138.74(8) 2_666 2_666
Rh3A Rh9A C2A' 147.0(5) 2_666 2_666
Rh2A Rh9A C2A' 72.0(5) 2_666 2_666
Rh3A Rh9A C13A 64.7(2) 2_666 2_666
Rh2A Rh9A C13A 112.6(2) 2_666 2_666
C2A' Rh9A C13A 95.3(5) 2_666 2_666
Rh3A Rh9A C59A 66.9(2) 2_666 .
Rh2A Rh9A C59A 141.7(2) 2_666 .
C2A' Rh9A C59A 95.7(5) 2_666 .
C13A Rh9A C59A 104.5(3) 2_666 .
Rh3A Rh9A C2A 163.7(3) 2_666 2_666
Rh2A Rh9A C2A 51.7(3) 2_666 2_666
C2A' Rh9A C2A 20.5(5) 2_666 2_666
C13A Rh9A C2A 100.6(4) 2_666 2_666
C59A Rh9A C2A 113.0(4) . 2_666
Rh3A Rh9A Rh7A 91.95(6) 2_666 2_666
Rh2A Rh9A Rh7A 90.34(6) 2_666 2_666
C2A' Rh9A Rh7A 101.0(4) 2_666 2_666
C13A Rh9A Rh7A 155.2(2) 2_666 2_666
C59A Rh9A Rh7A 55.6(2) . 2_666
C2A Rh9A Rh7A 101.2(4) 2_666 2_666
Rh3A Rh9A PA 71.86(5) 2_666 .
Rh2A Rh9A PA 72.88(5) 2_666 .
C2A' Rh9A PA 140.9(5) 2_666 .
C13A Rh9A PA 113.8(2) 2_666 .
C59A Rh9A PA 101.2(2) . .
C2A Rh9A PA 122.8(3) 2_666 .
Rh7A Rh9A PA 62.53(3) 2_666 .
Rh3A Rh9A Rh5A 55.35(5) 2_666 .
Rh2A Rh9A Rh5A 116.60(6) 2_666 .
C2A' Rh9A Rh5A 131.4(4) 2_666 .
C13A Rh9A Rh5A 119.5(2) 2_666 .
C59A Rh9A Rh5A 46.12(19) . .
C2A Rh9A Rh5A 137.2(4) 2_666 .
Rh7A Rh9A Rh5A 36.61(3) 2_666 .
PA Rh9A Rh5A 55.09(3) . .
Rh3A Rh9A Rh1A 73.71(5) 2_666 2_666
Rh2A Rh9A Rh1A 74.93(5) 2_666 2_666
C2A' Rh9A Rh1A 115.3(4) 2_666 2_666
C13A Rh9A Rh1A 51.1(2) 2_666 2_666
C59A Rh9A Rh1A 140.2(2) . 2_666
C2A Rh9A Rh1A 103.2(3) 2_666 2_666
Rh7A Rh9A Rh1A 133.15(5) 2_666 2_666
PA Rh9A Rh1A 70.62(3) . 2_666
Rh5A Rh9A Rh1A 112.94(4) . 2_666
Rh3A Rh9A Rh4A 115.52(6) 2_666 .
Rh2A Rh9A Rh4A 54.56(5) 2_666 .
C2A' Rh9A Rh4A 91.5(4) 2_666 .
C13A Rh9A Rh4A 162.5(2) 2_666 .
C59A Rh9A Rh4A 90.8(2) . .
C2A Rh9A Rh4A 80.7(3) 2_666 .
Rh7A Rh9A Rh4A 35.96(3) 2_666 .
PA Rh9A Rh4A 53.61(3) . .
Rh5A Rh9A Rh4A 65.62(3) . .
Rh1A Rh9A Rh4A 111.47(4) 2_666 .
Rh3A Rh9A Rh8A 112.44(6) 2_666 .
Rh2A Rh9A Rh8A 26.30(4) 2_666 .
C2A' Rh9A Rh8A 97.7(5) 2_666 .
C13A Rh9A Rh8A 105.1(2) 2_666 .
C59A Rh9A Rh8A 146.1(2) . .
C2A Rh9A Rh8A 77.2(3) 2_666 .
Rh7A Rh9A Rh8A 91.18(4) 2_666 .
PA Rh9A Rh8A 51.16(3) . .
Rh5A Rh9A Rh8A 103.71(4) . .
Rh1A Rh9A Rh8A 56.90(3) 2_666 .
Rh4A Rh9A Rh8A 57.86(3) . .
Rh8A PA Rh8A 180.00(5) . 2_666
Rh8A PA Rh9A 102.83(3) . 2_666
Rh8A PA Rh9A 77.17(3) 2_666 2_666
Rh8A PA Rh9A 77.17(3) . .
Rh8A PA Rh9A 102.83(3) 2_666 .
Rh9A PA Rh9A 180.0 2_666 .
Rh8A PA Rh4A 107.58(3) . 2_666
Rh8A PA Rh4A 72.42(3) 2_666 2_666
Rh9A PA Rh4A 73.28(3) 2_666 2_666
Rh9A PA Rh4A 106.72(3) . 2_666
Rh8A PA Rh4A 72.42(3) . .
Rh8A PA Rh4A 107.58(3) 2_666 .
Rh9A PA Rh4A 106.72(3) 2_666 .
Rh9A PA Rh4A 73.28(3) . .
Rh4A PA Rh4A 180.00(4) 2_666 .
Rh8A PA Rh3A 73.15(3) . .
Rh8A PA Rh3A 106.85(3) 2_666 .
Rh9A PA Rh3A 37.76(3) 2_666 .
Rh9A PA Rh3A 142.24(3) . .
Rh4A PA Rh3A 104.14(3) 2_666 .
Rh4A PA Rh3A 75.86(3) . .
Rh8A PA Rh3A 106.85(3) . 2_666
Rh8A PA Rh3A 73.15(3) 2_666 2_666
Rh9A PA Rh3A 142.24(3) 2_666 2_666
Rh9A PA Rh3A 37.76(3) . 2_666
Rh4A PA Rh3A 75.86(3) 2_666 2_666
Rh4A PA Rh3A 104.14(3) . 2_666
Rh3A PA Rh3A 180.0 . 2_666
Rh8A PA Rh5A 141.69(3) . .
Rh8A PA Rh5A 38.31(3) 2_666 .
Rh9A PA Rh5A 109.33(3) 2_666 .
Rh9A PA Rh5A 70.67(3) . .
Rh4A PA Rh5A 101.27(3) 2_666 .
Rh4A PA Rh5A 78.73(3) . .
Rh3A PA Rh5A 123.45(3) . .
Rh3A PA Rh5A 56.55(3) 2_666 .
Rh8A PA Rh5A 38.31(3) . 2_666
Rh8A PA Rh5A 141.69(3) 2_666 2_666
Rh9A PA Rh5A 70.67(3) 2_666 2_666
Rh9A PA Rh5A 109.33(3) . 2_666
Rh4A PA Rh5A 78.73(3) 2_666 2_666
Rh4A PA Rh5A 101.27(3) . 2_666
Rh3A PA Rh5A 56.55(3) . 2_666
Rh3A PA Rh5A 123.45(3) 2_666 2_666
Rh5A PA Rh5A 180.00(3) . 2_666
Rh8A PA Rh7A 75.72(3) . .
Rh8A PA Rh7A 104.28(3) 2_666 .
Rh9A PA Rh7A 57.15(3) 2_666 .
Rh9A PA Rh7A 122.85(3) . .
Rh4A PA Rh7A 40.58(3) 2_666 .
Rh4A PA Rh7A 139.42(3) . .
Rh3A PA Rh7A 71.31(3) . .
Rh3A PA Rh7A 108.69(3) 2_666 .
Rh5A PA Rh7A 140.05(3) . .
Rh5A PA Rh7A 39.95(3) 2_666 .
Rh8A PA Rh7A 104.28(3) . 2_666
Rh8A PA Rh7A 75.72(3) 2_666 2_666
Rh9A PA Rh7A 122.85(3) 2_666 2_666
Rh9A PA Rh7A 57.15(3) . 2_666
Rh4A PA Rh7A 139.42(3) 2_666 2_666
Rh4A PA Rh7A 40.58(3) . 2_666
Rh3A PA Rh7A 108.69(3) . 2_666
Rh3A PA Rh7A 71.31(3) 2_666 2_666
Rh5A PA Rh7A 39.95(3) . 2_666
Rh5A PA Rh7A 140.05(3) 2_666 2_666
Rh7A PA Rh7A 180.000(1) . 2_666
O1A C1A Rh1A 178.0(8) . .
C2A' C2A O2A 73.9(8) . .
C2A' C2A Rh2A 95.4(11) . .
O2A C2A Rh2A 168.3(12) . .
C2A' C2A Rh9A 50.4(8) . 2_666
O2A C2A Rh9A 124.3(10) . 2_666
Rh2A C2A Rh9A 45.2(3) . 2_666
C2A C2A' O2A 64.5(7) . .
C2A C2A' Rh9A 109.1(11) . 2_666
O2A C2A' Rh9A 173.6(12) . 2_666
C2A C2A' Rh2A 60.5(9) . .
O2A C2A' Rh2A 124.9(10) . .
Rh9A C2A' Rh2A 48.8(2) 2_666 .
C2A O2A C2A' 41.6(8) . .
C3A' C3A O3A 64.2(7) . .
C3A' C3A Rh3A 109.4(12) . .
O3A C3A Rh3A 172.3(14) . .
C3A' C3A Rh6A 56.8(9) . 2_666
O3A C3A Rh6A 121.0(11) . 2_666
Rh3A C3A Rh6A 52.6(3) . 2_666
C3A C3A' O3A 71.7(8) . .
C3A C3A' Rh6A 98.7(11) . 2_666
O3A C3A' Rh6A 170.3(14) . 2_666
C3A C3A' Rh3A 49.2(9) . .
O3A C3A' Rh3A 120.8(11) . .
Rh6A C3A' Rh3A 49.6(3) 2_666 .
C3A' O3A C3A 44.1(9) . .
C4A' C4A O4A 69.1(8) . .
C4A' C4A Rh4A 108.8(12) . .
O4A C4A Rh4A 176.6(13) . .
C4A' C4A Rh7A 59.1(10) . 2_666
O4A C4A Rh7A 128.1(11) . 2_666
Rh4A C4A Rh7A 50.0(3) . 2_666
C4A C4A' O4A 69.8(8) . .
C4A C4A' Rh7A 97.9(12) . 2_666
O4A C4A' Rh7A 167.4(15) . 2_666
C4A C4A' Rh4A 50.6(10) . .
O4A C4A' Rh4A 120.4(12) . .
Rh7A C4A' Rh4A 47.5(3) 2_666 .
C4A' O4A C4A 41.1(9) . .
C5A' C5A O5A 74.2(9) . .
C5A' C5A Rh5A 93.5(11) . .
O5A C5A Rh5A 167.1(13) . .
C5A' C5A Rh8A 50.2(9) . 2_666
O5A C5A Rh8A 124.4(11) . 2_666
Rh5A C5A Rh8A 43.6(3) . 2_666
C5A C5A' O5A 65.5(7) . .
C5A C5A' Rh8A 110.0(11) . 2_666
O5A C5A' Rh8A 175.2(12) . 2_666
C5A C5A' Rh5A 62.8(10) . .
O5A C5A' Rh5A 128.1(10) . .
Rh8A C5A' Rh5A 47.5(2) 2_666 .
C5A O5A C5A' 40.3(9) . .
O12A C12A Rh8A 133.8(7) . 2_666
O12A C12A Rh2A 132.1(7) . .
Rh8A C12A Rh2A 49.95(19) 2_666 .
O12A C12A Rh1A 133.6(7) . .
Rh8A C12A Rh1A 86.2(3) 2_666 .
Rh2A C12A Rh1A 89.4(3) . .
O13A C13A Rh3A 134.4(7) . .
O13A C13A Rh9A 135.6(7) . 2_666
Rh3A C13A Rh9A 47.4(2) . 2_666
O13A C13A Rh1A 134.2(7) . .
Rh3A C13A Rh1A 86.1(3) . .
Rh9A C13A Rh1A 85.2(3) 2_666 .
O14A C14A Rh6A 139.4(7) . 2_666
O14A C14A Rh4A 140.2(7) . .
Rh6A C14A Rh4A 44.43(19) 2_666 .
O14A C14A Rh1A 129.2(7) . .
Rh6A C14A Rh1A 86.7(3) 2_666 .
Rh4A C14A Rh1A 84.2(3) . .
O15A C15A Rh7A 138.0(6) . 2_666
O15A C15A Rh5A 134.2(6) . .
Rh7A C15A Rh5A 50.31(18) 2_666 .
O15A C15A Rh1A 131.6(6) . .
Rh7A C15A Rh1A 85.7(3) 2_666 .
Rh5A C15A Rh1A 86.3(3) . .
O48A C48A Rh2A 133.8(6) . 2_666
O48A C48A Rh6A 134.8(6) . 2_666
Rh2A C48A Rh6A 91.4(3) 2_666 2_666
O48A C48A Rh4A 136.5(6) . .
Rh2A C48A Rh4A 71.9(2) 2_666 .
Rh6A C48A Rh4A 43.08(15) 2_666 .
O48A C48A Rh8A 135.8(6) . .
Rh2A C48A Rh8A 49.29(17) 2_666 .
Rh6A C48A Rh8A 71.4(2) 2_666 .
Rh4A C48A Rh8A 87.6(3) . .
O59A C59A Rh3A 135.8(6) . 2_666
O59A C59A Rh9A 136.7(6) . .
Rh3A C59A Rh9A 46.03(16) 2_666 .
O59A C59A Rh5A 135.1(6) . .
Rh3A C59A Rh5A 69.9(2) 2_666 .
Rh9A C59A Rh5A 88.2(3) . .
O59A C59A Rh7A 134.6(6) . 2_666
Rh3A C59A Rh7A 89.7(3) 2_666 2_666
Rh9A C59A Rh7A 70.3(2) . 2_666
Rh5A C59A Rh7A 48.61(16) . 2_666
C1B Rh1B C12B 94.1(3) . .
C1B Rh1B C13B 92.5(3) . .
C12B Rh1B C13B 89.6(3) . .
C1B Rh1B C14B 90.5(3) . .
C12B Rh1B C14B 175.3(3) . .
C13B Rh1B C14B 90.6(3) . .
C1B Rh1B C15B 92.8(3) . .
C12B Rh1B C15B 88.4(3) . .
C13B Rh1B C15B 174.5(3) . .
C14B Rh1B C15B 91.0(3) . .
C1B Rh1B Rh3B 132.5(2) . .
C12B Rh1B Rh3B 104.0(2) . .
C13B Rh1B Rh3B 45.13(19) . .
C14B Rh1B Rh3B 73.0(2) . .
C15B Rh1B Rh3B 130.62(19) . .
C1B Rh1B Rh2B 135.3(2) . .
C12B Rh1B Rh2B 45.5(2) . .
C13B Rh1B Rh2B 72.80(19) . .
C14B Rh1B Rh2B 130.3(2) . .
C15B Rh1B Rh2B 102.25(19) . .
Rh3B Rh1B Rh2B 62.01(3) . .
C1B Rh1B Rh4B 130.1(2) . .
C12B Rh1B Rh4B 131.9(2) . .
C13B Rh1B Rh4B 104.13(19) . .
C14B Rh1B Rh4B 43.6(2) . .
C15B Rh1B Rh4B 73.54(19) . .
Rh3B Rh1B Rh4B 62.61(3) . .
Rh2B Rh1B Rh4B 94.55(3) . .
C1B Rh1B Rh5B 132.7(2) . .
C12B Rh1B Rh5B 73.6(2) . .
C13B Rh1B Rh5B 131.80(19) . .
C14B Rh1B Rh5B 102.9(2) . .
C15B Rh1B Rh5B 42.70(19) . .
Rh3B Rh1B Rh5B 94.77(3) . .
Rh2B Rh1B Rh5B 63.18(3) . .
Rh4B Rh1B Rh5B 62.82(3) . .
C2B Rh2B C48B 89.4(5) . 2
C2B Rh2B C12B 93.9(5) . .
C48B Rh2B C12B 103.7(3) 2 .
C2B Rh2B Rh4B 100.6(5) . 2
C48B Rh2B Rh4B 59.0(2) 2 2
C12B Rh2B Rh4B 157.0(2) . 2
C2B Rh2B C2B' 25.1(5) . .
C48B Rh2B C2B' 113.3(4) 2 .
C12B Rh2B C2B' 95.0(4) . .
Rh4B Rh2B C2B' 105.7(4) 2 .
C2B Rh2B PB 148.2(5) . .
C48B Rh2B PB 104.5(2) 2 .
C12B Rh2B PB 109.9(2) . .
Rh4B Rh2B PB 64.93(4) 2 .
C2B' Rh2B PB 127.7(3) . .
C2B Rh2B Rh6B 126.3(5) . .
C48B Rh2B Rh6B 47.9(2) 2 .
C12B Rh2B Rh6B 123.0(2) . .
Rh4B Rh2B Rh6B 34.48(4) 2 .
C2B' Rh2B Rh6B 139.0(4) . .
PB Rh2B Rh6B 57.01(3) . .
C2B Rh2B Rh7B 95.7(5) . .
C48B Rh2B Rh7B 94.4(2) 2 .
C12B Rh2B Rh7B 159.6(2) . .
Rh4B Rh2B Rh7B 35.97(4) 2 .
C2B' Rh2B Rh7B 86.2(4) . .
PB Rh2B Rh7B 55.40(3) . .
Rh6B Rh2B Rh7B 63.76(3) . .
C2B Rh2B Rh1B 118.8(5) . .
C48B Rh2B Rh1B 135.9(2) 2 .
C12B Rh2B Rh1B 46.0(2) . .
Rh4B Rh2B Rh1B 134.84(5) 2 .
C2B' Rh2B Rh1B 102.2(3) . .
PB Rh2B Rh1B 69.92(3) . .
Rh6B Rh2B Rh1B 114.86(4) . .
Rh7B Rh2B Rh1B 113.76(4) . .
C2B Rh2B Rh3B 104.7(5) . .
C48B Rh2B Rh3B 150.6(2) 2 .
C12B Rh2B Rh3B 101.0(2) . .
Rh4B Rh2B Rh3B 92.62(5) 2 .
C2B' Rh2B Rh3B 79.8(3) . .
PB Rh2B Rh3B 51.34(3) . .
Rh6B Rh2B Rh3B 104.58(4) . .
Rh7B Rh2B Rh3B 59.14(3) . .
Rh1B Rh2B Rh3B 58.31(3) . .
C2B Rh2B Rh5B 160.8(5) . .
C48B Rh2B Rh5B 82.0(2) 2 .
C12B Rh2B Rh5B 71.8(2) . .
Rh4B Rh2B Rh5B 89.68(4) 2 .
C2B' Rh2B Rh5B 162.3(4) . .
PB Rh2B Rh5B 51.00(3) . .
Rh6B Rh2B Rh5B 57.89(3) . .
Rh7B Rh2B Rh5B 101.99(4) . .
Rh1B Rh2B Rh5B 60.14(3) . .
Rh3B Rh2B Rh5B 90.84(4) . .
C3B Rh3B C13B 98.5(5) . .
C3B Rh3B C59B 97.7(5) . 2
C13B Rh3B C59B 103.8(3) . 2
C3B Rh3B Rh5B 95.5(5) . 2
C13B Rh3B Rh5B 155.6(2) . 2
C59B Rh3B Rh5B 54.36(19) 2 2
C3B Rh3B C3B' 18.2(5) . .
C13B Rh3B C3B' 98.0(4) . .
C59B Rh3B C3B' 115.3(4) 2 .
Rh5B Rh3B C3B' 101.5(4) 2 .
C3B Rh3B PB 134.7(5) . .
C13B Rh3B PB 115.6(2) . .
C59B Rh3B PB 101.8(2) 2 .
Rh5B Rh3B PB 65.36(4) 2 .
C3B' Rh3B PB 121.7(3) . .
C3B Rh3B Rh1B 116.2(5) . .
C13B Rh3B Rh1B 51.8(2) . .
C59B Rh3B Rh1B 139.2(2) 2 .
Rh5B Rh3B Rh1B 136.06(5) 2 .
C3B' Rh3B Rh1B 101.5(3) . .
PB Rh3B Rh1B 70.71(3) . .
C3B Rh3B Rh8B 85.6(5) . .
C13B Rh3B Rh8B 165.3(2) . .
C59B Rh3B Rh8B 89.51(19) 2 .
Rh5B Rh3B Rh8B 35.56(4) 2 .
C3B' Rh3B Rh8B 81.5(4) . .
PB Rh3B Rh8B 54.42(3) . .
Rh1B Rh3B Rh8B 113.85(4) . .
C3B Rh3B Rh7B 127.3(5) . .
C13B Rh3B Rh7B 123.8(2) . .
C59B Rh3B Rh7B 46.75(19) 2 .
Rh5B Rh3B Rh7B 34.54(3) 2 .
C3B' Rh3B Rh7B 136.0(4) . .
PB Rh3B Rh7B 55.17(3) . .
Rh1B Rh3B Rh7B 114.56(4) . .
Rh8B Rh3B Rh7B 61.70(3) . .
C3B Rh3B Rh2B 172.6(5) . .
C13B Rh3B Rh2B 74.1(2) . .
C59B Rh3B Rh2B 83.87(19) 2 .
Rh5B Rh3B Rh2B 91.28(5) 2 .
C3B' Rh3B Rh2B 160.8(3) . .
PB Rh3B Rh2B 51.39(3) . .
Rh1B Rh3B Rh2B 59.69(3) . .
Rh8B Rh3B Rh2B 101.69(4) . .
Rh7B Rh3B Rh2B 58.61(3) . .
C3B Rh3B Rh4B 90.9(5) . .
C13B Rh3B Rh4B 108.1(2) . .
C59B Rh3B Rh4B 145.3(2) 2 .
Rh5B Rh3B Rh4B 91.49(5) 2 .
C3B' Rh3B Rh4B 73.7(3) . .
PB Rh3B Rh4B 51.75(3) . .
Rh1B Rh3B Rh4B 60.37(3) . .
Rh8B Rh3B Rh4B 57.58(3) . .
Rh7B Rh3B Rh4B 102.37(4) . .
Rh2B Rh3B Rh4B 91.89(4) . .
C4B Rh4B C48B 91.2(6) . .
C4B Rh4B C14B 93.8(6) . .
C48B Rh4B C14B 108.3(3) . .
C4B Rh4B C4B' 25.8(5) . .
C48B Rh4B C4B' 114.7(4) . .
C14B Rh4B C4B' 95.8(5) . .
C4B Rh4B Rh2B 101.0(5) . 2
C48B Rh4B Rh2B 55.4(2) . 2
C14B Rh4B Rh2B 157.8(2) . 2
C4B' Rh4B Rh2B 104.8(4) . 2
C4B Rh4B PB 146.6(5) . .
C48B Rh4B PB 100.2(2) . .
C14B Rh4B PB 111.8(2) . .
C4B' Rh4B PB 125.7(3) . .
Rh2B Rh4B PB 62.41(4) 2 .
C4B Rh4B Rh8B 127.8(5) . .
C48B Rh4B Rh8B 45.7(2) . .
C14B Rh4B Rh8B 123.2(2) . .
C4B' Rh4B Rh8B 139.1(4) . .
Rh2B Rh4B Rh8B 34.97(4) 2 .
PB Rh4B Rh8B 54.45(3) . .
C4B Rh4B Rh9B 93.2(5) . .
C48B Rh4B Rh9B 89.7(2) . .
C14B Rh4B Rh9B 160.6(2) . .
C4B' Rh4B Rh9B 82.9(4) . .
Rh2B Rh4B Rh9B 35.38(4) 2 .
PB Rh4B Rh9B 56.00(3) . .
Rh8B Rh4B Rh9B 64.53(3) . .
C4B Rh4B Rh1B 120.6(5) . .
C48B Rh4B Rh1B 139.1(2) . .
C14B Rh4B Rh1B 49.7(2) . .
C4B' Rh4B Rh1B 102.8(4) . .
Rh2B Rh4B Rh1B 130.58(5) 2 .
PB Rh4B Rh1B 68.18(3) . .
Rh8B Rh4B Rh1B 111.60(4) . .
Rh9B Rh4B Rh1B 111.51(4) . .
C4B Rh4B Rh3B 163.1(5) . .
C48B Rh4B Rh3B 84.9(2) . .
C14B Rh4B Rh3B 72.0(2) . .
C4B' Rh4B Rh3B 159.8(4) . .
Rh2B Rh4B Rh3B 90.34(4) 2 .
PB Rh4B Rh3B 50.17(3) . .
Rh8B Rh4B Rh3B 58.52(3) . .
Rh9B Rh4B Rh3B 103.22(4) . .
Rh1B Rh4B Rh3B 57.01(3) . .
C4B Rh4B Rh5B 103.4(5) . .
C48B Rh4B Rh5B 142.3(2) . .
C14B Rh4B Rh5B 105.2(2) . .
C4B' Rh4B Rh5B 78.0(3) . .
Rh2B Rh4B Rh5B 87.51(4) 2 .
PB Rh4B Rh5B 50.54(2) . .
Rh8B Rh4B Rh5B 100.60(4) . .
Rh9B Rh4B Rh5B 55.48(3) . .
Rh1B Rh4B Rh5B 59.34(3) . .
Rh3B Rh4B Rh5B 89.45(4) . .
C5B Rh5B C59B 91.4(5) . .
C5B Rh5B C15B 92.5(5) . .
C59B Rh5B C15B 104.4(3) . .
C5B Rh5B Rh3B 102.9(5) . 2
C59B Rh5B Rh3B 60.4(2) . 2
C15B Rh5B Rh3B 158.2(2) . 2
C5B Rh5B C5B' 30.2(5) . .
C59B Rh5B C5B' 121.1(4) . .
C15B Rh5B C5B' 90.1(4) . .
Rh3B Rh5B C5B' 111.0(4) 2 .
C5B Rh5B PB 146.9(5) . .
C59B Rh5B PB 103.5(2) . .
C15B Rh5B PB 111.5(2) . .
Rh3B Rh5B PB 62.00(3) 2 .
C5B' Rh5B PB 123.7(3) . .
C5B Rh5B Rh9B 127.3(5) . .
C59B Rh5B Rh9B 46.6(2) . .
C15B Rh5B Rh9B 123.5(2) . .
Rh3B Rh5B Rh9B 34.74(4) 2 .
C5B' Rh5B Rh9B 145.0(4) . .
PB Rh5B Rh9B 57.20(3) . .
C5B Rh5B Rh6B 94.0(5) . .
C59B Rh5B Rh6B 95.0(2) . .
C15B Rh5B Rh6B 159.3(2) . .
Rh3B Rh5B Rh6B 35.90(4) 2 .
C5B' Rh5B Rh6B 85.8(4) . .
PB Rh5B Rh6B 55.83(3) . .
Rh9B Rh5B Rh6B 66.15(3) . .
C5B Rh5B Rh1B 120.0(5) . .
C59B Rh5B Rh1B 136.5(2) . .
C15B Rh5B Rh1B 49.9(2) . .
Rh3B Rh5B Rh1B 129.16(5) 2 .
C5B' Rh5B Rh1B 96.2(3) . .
PB Rh5B Rh1B 67.16(3) . .
Rh9B Rh5B Rh1B 112.68(4) . .
Rh6B Rh5B Rh1B 110.40(4) . .
C5B Rh5B Rh2B 105.0(5) . .
C59B Rh5B Rh2B 147.5(2) . .
C15B Rh5B Rh2B 102.7(2) . .
Rh3B Rh5B Rh2B 88.31(4) 2 .
C5B' Rh5B Rh2B 76.2(3) . .
PB Rh5B Rh2B 49.06(2) . .
Rh9B Rh5B Rh2B 102.68(4) . .
Rh6B Rh5B Rh2B 56.62(3) . .
Rh1B Rh5B Rh2B 56.68(3) . .
C5B Rh5B Rh4B 162.9(5) . .
C59B Rh5B Rh4B 83.1(2) . .
C15B Rh5B Rh4B 73.3(2) . .
Rh3B Rh5B Rh4B 88.54(4) 2 .
C5B' Rh5B Rh4B 154.0(3) . .
PB Rh5B Rh4B 50.08(2) . .
Rh9B Rh5B Rh4B 58.24(3) . .
Rh6B Rh5B Rh4B 102.57(4) . .
Rh1B Rh5B Rh4B 57.84(3) . .
Rh2B Rh5B Rh4B 87.82(3) . .
Rh4B Rh6B Rh3B 130.99(7) 2 2
Rh4B Rh6B C3B' 144.7(5) 2 2
Rh3B Rh6B C3B' 84.3(5) 2 2
Rh4B Rh6B C14B 70.7(2) 2 2
Rh3B Rh6B C14B 118.0(3) 2 2
C3B' Rh6B C14B 96.1(5) 2 2
Rh4B Rh6B C3B 166.5(4) 2 2
Rh3B Rh6B C3B 60.7(3) 2 2
C3B' Rh6B C3B 24.3(5) 2 2
C14B Rh6B C3B 111.5(5) 2 2
Rh4B Rh6B C48B 63.54(19) 2 2
Rh3B Rh6B C48B 131.7(2) 2 2
C3B' Rh6B C48B 93.0(5) 2 2
C14B Rh6B C48B 110.3(3) 2 2
C3B Rh6B C48B 104.0(4) 2 2
Rh4B Rh6B PB 67.71(5) 2 .
Rh3B Rh6B PB 65.02(4) 2 .
C3B' Rh6B PB 144.4(5) 2 .
C14B Rh6B PB 113.5(3) 2 .
C3B Rh6B PB 120.8(4) 2 .
C48B Rh6B PB 94.49(19) 2 .
Rh4B Rh6B Rh8B 82.96(6) 2 2
Rh3B Rh6B Rh8B 82.65(5) 2 2
C3B' Rh6B Rh8B 103.1(5) 2 2
C14B Rh6B Rh8B 153.3(3) 2 2
C3B Rh6B Rh8B 93.1(4) 2 2
C48B Rh6B Rh8B 50.91(19) 2 2
PB Rh6B Rh8B 57.58(3) . 2
Rh4B Rh6B Rh1B 78.48(5) 2 2
Rh3B Rh6B Rh1B 73.70(5) 2 2
C3B' Rh6B Rh1B 120.4(5) 2 2
C14B Rh6B Rh1B 53.0(2) 2 2
C3B Rh6B Rh1B 113.8(4) 2 2
C48B Rh6B Rh1B 142.02(19) 2 2
PB Rh6B Rh1B 69.39(3) . 2
Rh8B Rh6B Rh1B 126.95(4) 2 2
Rh4B Rh6B Rh2B 48.02(5) 2 .
Rh3B Rh6B Rh2B 106.80(6) 2 .
C3B' Rh6B Rh2B 129.4(5) 2 .
C14B Rh6B Rh2B 118.5(2) 2 .
C3B Rh6B Rh2B 126.8(4) 2 .
C48B Rh6B Rh2B 42.66(19) 2 .
PB Rh6B Rh2B 52.15(3) . .
Rh8B Rh6B Rh2B 34.95(3) 2 .
Rh1B Rh6B Rh2B 109.97(4) 2 .
Rh4B Rh6B Rh5B 109.44(6) 2 .
Rh3B Rh6B Rh5B 47.44(5) 2 .
C3B' Rh6B Rh5B 93.1(5) 2 .
C14B Rh6B Rh5B 161.9(3) 2 .
C3B Rh6B Rh5B 72.8(4) 2 .
C48B Rh6B Rh5B 84.75(19) 2 .
PB Rh6B Rh5B 53.25(3) . .
Rh8B Rh6B Rh5B 35.43(3) 2 .
Rh1B Rh6B Rh5B 108.85(4) 2 .
Rh2B Rh6B Rh5B 65.49(3) . .
Rh4B Rh6B Rh7B 25.15(4) 2 .
Rh3B Rh6B Rh7B 108.50(5) 2 .
C3B' Rh6B Rh7B 163.2(5) 2 .
C14B Rh6B Rh7B 68.5(2) 2 .
C3B Rh6B Rh7B 168.3(4) 2 .
C48B Rh6B Rh7B 86.46(19) 2 .
PB Rh6B Rh7B 52.14(2) . .
Rh8B Rh6B Rh7B 89.62(4) 2 .
Rh1B Rh6B Rh7B 56.23(3) 2 .
Rh2B Rh6B Rh7B 58.42(3) . .
Rh5B Rh6B Rh7B 103.56(4) . .
Rh5B Rh7B Rh4B 137.60(7) 2 2
Rh5B Rh7B C4B' 148.5(5) 2 2
Rh4B Rh7B C4B' 72.6(5) 2 2
Rh5B Rh7B C15B 69.9(2) 2 2
Rh4B Rh7B C15B 125.7(2) 2 2
C4B' Rh7B C15B 101.1(5) 2 2
Rh5B Rh7B C59B 60.04(19) 2 2
Rh4B Rh7B C59B 131.1(2) 2 2
C4B' Rh7B C59B 94.8(5) 2 2
C15B Rh7B C59B 102.9(3) 2 2
Rh5B Rh7B C4B 166.9(4) 2 2
Rh4B Rh7B C4B 50.9(3) 2 2
C4B' Rh7B C4B 21.9(5) 2 2
C15B Rh7B C4B 114.7(4) 2 2
C59B Rh7B C4B 106.9(4) 2 2
Rh5B Rh7B PB 69.52(5) 2 .
Rh4B Rh7B PB 68.44(4) 2 .
C4B' Rh7B PB 137.1(5) 2 .
C15B Rh7B PB 115.9(2) 2 .
C59B Rh7B PB 97.30(19) 2 .
C4B Rh7B PB 116.0(3) 2 .
Rh5B Rh7B Rh9B 80.80(5) 2 2
Rh4B Rh7B Rh9B 83.49(5) 2 2
C4B' Rh7B Rh9B 98.2(5) 2 2
C15B Rh7B Rh9B 148.7(2) 2 2
C59B Rh7B Rh9B 50.91(19) 2 2
C4B Rh7B Rh9B 91.7(4) 2 2
PB Rh7B Rh9B 60.57(3) . 2
Rh5B Rh7B Rh1B 82.12(5) 2 2
Rh4B Rh7B Rh1B 79.65(5) 2 2
C4B' Rh7B Rh1B 118.7(5) 2 2
C15B Rh7B Rh1B 55.8(2) 2 2
C59B Rh7B Rh1B 141.89(19) 2 2
C4B Rh7B Rh1B 110.8(4) 2 2
PB Rh7B Rh1B 71.26(3) . 2
Rh9B Rh7B Rh1B 131.82(4) 2 2
Rh5B Rh7B Rh2B 106.97(6) 2 .
Rh4B Rh7B Rh2B 47.78(5) 2 .
C4B' Rh7B Rh2B 88.0(5) 2 .
C15B Rh7B Rh2B 166.8(2) 2 .
C59B Rh7B Rh2B 85.76(19) 2 .
C4B Rh7B Rh2B 71.3(4) 2 .
PB Rh7B Rh2B 52.30(3) . .
Rh9B Rh7B Rh2B 35.80(3) 2 .
Rh1B Rh7B Rh2B 111.42(4) 2 .
Rh5B Rh7B Rh3B 47.37(5) 2 .
Rh4B Rh7B Rh3B 106.64(6) 2 .
C4B' Rh7B Rh3B 128.1(5) 2 .
C15B Rh7B Rh3B 117.1(2) 2 .
C59B Rh7B Rh3B 45.33(19) 2 .
C4B Rh7B Rh3B 125.3(4) 2 .
PB Rh7B Rh3B 52.04(3) . .
Rh9B Rh7B Rh3B 33.73(3) 2 .
Rh1B Rh7B Rh3B 111.82(4) 2 .
Rh2B Rh7B Rh3B 62.25(3) . .
Rh5B Rh7B Rh8B 28.02(4) 2 .
Rh4B Rh7B Rh8B 114.07(6) 2 .
C4B' Rh7B Rh8B 169.6(5) 2 .
C15B Rh7B Rh8B 68.6(2) 2 .
C59B Rh7B Rh8B 86.54(19) 2 .
C4B Rh7B Rh8B 164.3(3) 2 .
PB Rh7B Rh8B 52.62(3) . .
Rh9B Rh7B Rh8B 90.67(4) 2 .
Rh1B Rh7B Rh8B 57.24(3) 2 .
Rh2B Rh7B Rh8B 102.41(4) . .
Rh3B Rh7B Rh8B 59.08(3) . .
Rh2B Rh8B Rh5B 137.35(7) 2 2
Rh2B Rh8B C5B' 145.7(5) 2 2
Rh5B Rh8B C5B' 76.8(5) 2 2
Rh2B Rh8B C12B 70.6(2) 2 2
Rh5B Rh8B C12B 121.4(2) 2 2
C5B' Rh8B C12B 94.4(5) 2 2
Rh2B Rh8B C48B 62.1(2) 2 .
Rh5B Rh8B C48B 132.9(2) 2 .
C5B' Rh8B C48B 94.7(5) 2 .
C12B Rh8B C48B 105.3(3) 2 .
Rh2B Rh8B C5B 168.8(4) 2 2
Rh5B Rh8B C5B 50.7(3) 2 2
C5B' Rh8B C5B 27.2(5) 2 2
C12B Rh8B C5B 113.3(4) 2 2
C48B Rh8B C5B 106.8(4) . 2
Rh2B Rh8B PB 67.98(4) 2 .
Rh5B Rh8B PB 69.99(4) 2 .
C5B' Rh8B PB 144.7(4) 2 .
C12B Rh8B PB 112.9(2) 2 .
C48B Rh8B PB 98.9(2) . .
C5B Rh8B PB 117.6(3) 2 .
Rh2B Rh8B Rh6B 82.56(6) 2 2
Rh5B Rh8B Rh6B 83.40(5) 2 2
C5B' Rh8B Rh6B 104.3(4) 2 2
C12B Rh8B Rh6B 152.2(2) 2 2
C48B Rh8B Rh6B 53.4(2) . 2
C5B Rh8B Rh6B 91.8(4) 2 2
PB Rh8B Rh6B 60.83(3) . 2
Rh2B Rh8B Rh1B 78.58(5) 2 2
Rh5B Rh8B Rh1B 82.10(5) 2 2
C5B' Rh8B Rh1B 115.6(5) 2 2
C12B Rh8B Rh1B 49.6(2) 2 2
C48B Rh8B Rh1B 139.7(2) . 2
C5B Rh8B Rh1B 112.1(4) 2 2
PB Rh8B Rh1B 72.02(3) . 2
Rh6B Rh8B Rh1B 132.82(4) 2 2
Rh2B Rh8B Rh4B 48.07(5) 2 .
Rh5B Rh8B Rh4B 109.16(6) 2 .
C5B' Rh8B Rh4B 131.4(5) 2 .
C12B Rh8B Rh4B 118.3(2) 2 .
C48B Rh8B Rh4B 44.88(19) . .
C5B Rh8B Rh4B 125.8(4) 2 .
PB Rh8B Rh4B 54.07(3) . .
Rh6B Rh8B Rh4B 34.50(3) 2 .
Rh1B Rh8B Rh4B 113.02(4) 2 .
Rh2B Rh8B Rh3B 107.41(6) 2 .
Rh5B Rh8B Rh3B 47.64(5) 2 .
C5B' Rh8B Rh3B 95.9(4) 2 .
C12B Rh8B Rh3B 162.0(2) 2 .
C48B Rh8B Rh3B 88.6(2) . .
C5B Rh8B Rh3B 72.3(3) 2 .
PB Rh8B Rh3B 52.33(3) . .
Rh6B Rh8B Rh3B 35.98(3) 2 .
Rh1B Rh8B Rh3B 112.46(4) 2 .
Rh4B Rh8B Rh3B 63.91(3) . .
Rh2B Rh8B Rh7B 114.01(6) 2 .
Rh5B Rh8B Rh7B 27.39(4) 2 .
C5B' Rh8B Rh7B 99.3(5) 2 .
C12B Rh8B Rh7B 104.5(2) 2 .
C48B Rh8B Rh7B 145.8(2) . .
C5B Rh8B Rh7B 75.8(3) 2 .
PB Rh8B Rh7B 53.61(3) . .
Rh6B Rh8B Rh7B 92.80(4) 2 .
Rh1B Rh8B Rh7B 57.81(3) 2 .
Rh4B Rh8B Rh7B 105.14(4) . .
Rh3B Rh8B Rh7B 59.21(3) . .
Rh3B Rh9B Rh2B 128.47(8) 2 2
Rh3B Rh9B C2B' 154.3(5) 2 2
Rh2B Rh9B C2B' 77.0(5) 2 2
Rh3B Rh9B C13B 69.9(2) 2 2
Rh2B Rh9B C13B 118.3(2) 2 2
C2B' Rh9B C13B 96.6(5) 2 2
Rh3B Rh9B C59B 67.3(2) 2 .
Rh2B Rh9B C59B 133.2(2) 2 .
C2B' Rh9B C59B 98.5(5) 2 .
C13B Rh9B C59B 108.5(3) 2 .
Rh3B Rh9B C2B 178.2(3) 2 2
Rh2B Rh9B C2B 53.1(3) 2 2
C2B' Rh9B C2B 24.2(5) 2 2
C13B Rh9B C2B 110.2(4) 2 2
C59B Rh9B C2B 111.2(4) . 2
Rh3B Rh9B PB 65.73(5) 2 .
Rh2B Rh9B PB 65.03(4) 2 .
C2B' Rh9B PB 139.4(5) 2 .
C13B Rh9B PB 113.4(2) 2 .
C59B Rh9B PB 97.1(2) . .
C2B Rh9B PB 115.6(3) 2 .
Rh3B Rh9B Rh7B 84.59(6) 2 2
Rh2B Rh9B Rh7B 82.39(5) 2 2
C2B' Rh9B Rh7B 104.3(5) 2 2
C13B Rh9B Rh7B 153.7(2) 2 2
C59B Rh9B Rh7B 53.10(19) . 2
C2B Rh9B Rh7B 95.1(4) 2 2
PB Rh9B Rh7B 58.31(3) . 2
Rh3B Rh9B Rh5B 49.40(5) 2 .
Rh2B Rh9B Rh5B 108.20(6) 2 .
C2B' Rh9B Rh5B 132.9(5) 2 .
C13B Rh9B Rh5B 118.3(2) 2 .
C59B Rh9B Rh5B 43.1(2) . .
C2B Rh9B Rh5B 130.1(4) 2 .
PB Rh9B Rh5B 54.30(3) . .
Rh7B Rh9B Rh5B 35.50(3) 2 .
Rh3B Rh9B Rh1B 74.38(5) 2 2
Rh2B Rh9B Rh1B 74.95(5) 2 2
C2B' Rh9B Rh1B 115.5(5) 2 2
C13B Rh9B Rh1B 52.6(2) 2 2
C59B Rh9B Rh1B 141.5(2) . 2
C2B Rh9B Rh1B 107.1(4) 2 2
PB Rh9B Rh1B 69.08(3) . 2
Rh7B Rh9B Rh1B 127.39(4) 2 2
Rh5B Rh9B Rh1B 110.82(4) . 2
Rh3B Rh9B Rh4B 108.80(6) 2 .
Rh2B Rh9B Rh4B 46.95(5) 2 .
C2B' Rh9B Rh4B 90.9(5) 2 .
C13B Rh9B Rh4B 161.3(2) 2 .
C59B Rh9B Rh4B 87.2(2) . .
C2B Rh9B Rh4B 71.7(4) 2 .
PB Rh9B Rh4B 52.72(3) . .
Rh7B Rh9B Rh4B 35.53(3) 2 .
Rh5B Rh9B Rh4B 66.28(4) . .
Rh1B Rh9B Rh4B 108.74(4) 2 .
Rh3B Rh9B Rh8B 107.69(6) 2 .
Rh2B Rh9B Rh8B 22.85(4) 2 .
C2B' Rh9B Rh8B 96.7(5) 2 .
C13B Rh9B Rh8B 104.9(2) 2 .
C59B Rh9B Rh8B 141.1(2) . .
C2B Rh9B Rh8B 74.0(3) 2 .
PB Rh9B Rh8B 50.66(2) . .
Rh7B Rh9B Rh8B 88.51(4) 2 .
Rh5B Rh9B Rh8B 102.84(4) . .
Rh1B Rh9B Rh8B 55.15(3) 2 .
Rh4B Rh9B Rh8B 57.00(3) . .
Rh3B PB Rh3B 180.000(12) 2 .
Rh3B PB Rh2B 102.73(3) 2 .
Rh3B PB Rh2B 77.27(3) . .
Rh3B PB Rh2B 77.27(3) 2 2
Rh3B PB Rh2B 102.73(3) . 2
Rh2B PB Rh2B 180.00(5) . 2
Rh3B PB Rh4B 101.92(3) 2 .
Rh3B PB Rh4B 78.08(3) . .
Rh2B PB Rh4B 127.35(3) . .
Rh2B PB Rh4B 52.65(3) 2 .
Rh3B PB Rh4B 78.08(3) 2 2
Rh3B PB Rh4B 101.92(3) . 2
Rh2B PB Rh4B 52.65(3) . 2
Rh2B PB Rh4B 127.35(3) 2 2
Rh4B PB Rh4B 180.00(5) . 2
Rh3B PB Rh8B 73.25(3) 2 2
Rh3B PB Rh8B 106.75(3) . 2
Rh2B PB Rh8B 39.84(3) . 2
Rh2B PB Rh8B 140.16(3) 2 2
Rh4B PB Rh8B 108.52(3) . 2
Rh4B PB Rh8B 71.48(3) 2 2
Rh3B PB Rh8B 106.75(3) 2 .
Rh3B PB Rh8B 73.25(3) . .
Rh2B PB Rh8B 140.16(3) . .
Rh2B PB Rh8B 39.84(3) 2 .
Rh4B PB Rh8B 71.48(3) . .
Rh4B PB Rh8B 108.52(3) 2 .
Rh8B PB Rh8B 180.00(6) 2 .
Rh3B PB Rh5B 127.35(3) 2 2
Rh3B PB Rh5B 52.65(3) . 2
Rh2B PB Rh5B 100.06(3) . 2
Rh2B PB Rh5B 79.94(3) 2 2
Rh4B PB Rh5B 100.61(3) . 2
Rh4B PB Rh5B 79.39(3) 2 2
Rh8B PB Rh5B 139.70(3) 2 2
Rh8B PB Rh5B 40.30(3) . 2
Rh3B PB Rh5B 52.65(3) 2 .
Rh3B PB Rh5B 127.35(3) . .
Rh2B PB Rh5B 79.94(3) . .
Rh2B PB Rh5B 100.06(3) 2 .
Rh4B PB Rh5B 79.39(3) . .
Rh4B PB Rh5B 100.61(3) 2 .
Rh8B PB Rh5B 40.30(3) 2 .
Rh8B PB Rh5B 139.70(3) . .
Rh5B PB Rh5B 180.00(4) 2 .
Rh3B PB Rh7B 107.21(3) 2 .
Rh3B PB Rh7B 72.79(3) . .
Rh2B PB Rh7B 72.30(3) . .
Rh2B PB Rh7B 107.70(3) 2 .
Rh4B PB Rh7B 139.66(3) . .
Rh4B PB Rh7B 40.34(3) 2 .
Rh8B PB Rh7B 106.23(3) 2 .
Rh8B PB Rh7B 73.77(3) . .
Rh5B PB Rh7B 39.16(3) 2 .
Rh5B PB Rh7B 140.84(3) . .
Rh3B PB Rh7B 72.79(3) 2 2
Rh3B PB Rh7B 107.21(3) . 2
Rh2B PB Rh7B 107.70(3) . 2
Rh2B PB Rh7B 72.30(3) 2 2
Rh4B PB Rh7B 40.34(3) . 2
Rh4B PB Rh7B 139.66(3) 2 2
Rh8B PB Rh7B 73.77(3) 2 2
Rh8B PB Rh7B 106.23(3) . 2
Rh5B PB Rh7B 140.84(3) 2 2
Rh5B PB Rh7B 39.16(3) . 2
Rh7B PB Rh7B 180.00(6) . 2
O1B C1B Rh1B 178.1(7) . .
C2B C2B' O2B 65.9(7) . .
C2B C2B' Rh9B 102.8(10) . 2
O2B C2B' Rh9B 168.1(12) . 2
C2B C2B' Rh2B 55.2(8) . .
O2B C2B' Rh2B 121.0(10) . .
Rh9B C2B' Rh2B 48.2(3) 2 .
C2B' C2B O2B 67.7(8) . .
C2B' C2B Rh2B 99.7(11) . .
O2B C2B Rh2B 166.9(13) . .
C2B' C2B Rh9B 53.0(8) . 2
O2B C2B Rh9B 120.6(11) . 2
Rh2B C2B Rh9B 47.2(3) . 2
C2B O2B C2B' 46.4(9) . .
C3B C3B' O3B 76.8(10) . .
C3B C3B' Rh6B 90.2(12) . 2
O3B C3B' Rh6B 165.0(14) . 2
C3B C3B' Rh3B 45.9(9) . .
O3B C3B' Rh3B 122.4(11) . .
Rh6B C3B' Rh3B 45.9(3) 2 .
C3B' C3B O3B 63.3(7) . .
C3B' C3B Rh3B 115.9(13) . .
O3B C3B Rh3B 174.7(12) . .
C3B' C3B Rh6B 65.4(11) . 2
O3B C3B Rh6B 128.3(11) . 2
Rh3B C3B Rh6B 52.1(3) . 2
C3B' O3B C3B 39.9(9) . .
C4B C4B' O4B 64.8(7) . .
C4B C4B' Rh7B 109.2(12) . 2
O4B C4B' Rh7B 173.7(14) . 2
C4B C4B' Rh4B 59.6(9) . .
O4B C4B' Rh4B 124.3(11) . .
Rh7B C4B' Rh4B 50.0(3) 2 .
C4B' C4B O4B 70.3(8) . .
C4B' C4B Rh4B 94.6(11) . .
O4B C4B Rh4B 164.4(14) . .
C4B' C4B Rh7B 48.9(9) . 2
O4B C4B Rh7B 119.1(11) . 2
Rh4B C4B Rh7B 46.0(3) . 2
C4B O4B C4B' 44.9(9) . .
C5B' C5B O5B 64.0(7) . .
C5B' C5B Rh5B 93.3(9) . .
O5B C5B Rh5B 156.4(12) . .
C5B' C5B Rh8B 49.9(7) . 2
O5B C5B Rh8B 113.6(10) . 2
Rh5B C5B Rh8B 44.9(3) . 2
C5B C5B' O5B 61.9(7) . .
C5B C5B' Rh8B 102.9(9) . 2
O5B C5B' Rh8B 163.7(12) . 2
C5B C5B' Rh5B 56.6(7) . .
O5B C5B' Rh5B 118.2(10) . .
Rh8B C5B' Rh5B 47.9(3) 2 .
C5B O5B C5B' 54.1(10) . .
O12B C12B Rh8B 136.2(7) . 2
O12B C12B Rh2B 128.7(6) . .
Rh8B C12B Rh2B 48.46(18) 2 .
O12B C12B Rh1B 134.9(6) . .
Rh8B C12B Rh1B 86.1(3) 2 .
Rh2B C12B Rh1B 88.5(3) . .
O13B C13B Rh9B 138.0(7) . 2
O13B C13B Rh3B 139.5(6) . .
Rh9B C13B Rh3B 47.62(18) 2 .
O13B C13B Rh1B 131.3(6) . .
Rh9B C13B Rh1B 84.9(3) 2 .
Rh3B C13B Rh1B 83.1(3) . .
O14B C14B Rh6B 139.1(7) . 2
O14B C14B Rh4B 137.4(7) . .
Rh6B C14B Rh4B 48.4(2) 2 .
O14B C14B Rh1B 129.7(7) . .
Rh6B C14B Rh1B 85.0(3) 2 .
Rh4B C14B Rh1B 86.6(3) . .
O15B C15B Rh7B 143.6(7) . 2
O15B C15B Rh5B 132.9(6) . .
Rh7B C15B Rh5B 49.25(19) 2 .
O15B C15B Rh1B 131.0(6) . .
Rh7B C15B Rh1B 81.3(3) 2 .
Rh5B C15B Rh1B 87.4(3) . .
O48B C48B Rh2B 137.7(6) . 2
O48B C48B Rh4B 137.4(6) . .
Rh2B C48B Rh4B 65.6(2) 2 .
O48B C48B Rh8B 133.3(6) . .
Rh2B C48B Rh8B 48.86(17) 2 .
Rh4B C48B Rh8B 89.4(3) . .
O48B C48B Rh6B 132.7(6) . 2
Rh2B C48B Rh6B 89.5(3) 2 2
Rh4B C48B Rh6B 46.38(16) . 2
Rh8B C48B Rh6B 75.7(2) . 2
O59B C59B Rh5B 135.6(6) . .
O59B C59B Rh9B 134.0(6) . .
Rh5B C59B Rh9B 90.3(3) . .
O59B C59B Rh3B 139.6(6) . 2
Rh5B C59B Rh3B 65.2(2) . 2
Rh9B C59B Rh3B 46.29(16) . 2
O59B C59B Rh7B 132.4(6) . 2
Rh5B C59B Rh7B 48.25(17) . 2
Rh9B C59B Rh7B 76.0(2) . 2
Rh3B C59B Rh7B 87.9(3) 2 2
N1 P1 C131 108.2(3) . .
N1 P1 C121 115.0(3) . .
C131 P1 C121 105.0(3) . .
N1 P1 C111 111.1(3) . .
C131 P1 C111 107.2(3) . .
C121 P1 C111 109.9(3) . .
N1 P2 C211 107.5(3) . .
N1 P2 C221 110.8(3) . .
C211 P2 C221 109.0(3) . .
N1 P2 C231 115.3(3) . .
C211 P2 C231 104.5(3) . .
C221 P2 C231 109.3(3) . .
P1 N1 P2 138.7(4) . .
C112 C111 C116 119.1(7) . .
C112 C111 P1 123.5(5) . .
C116 C111 P1 117.4(5) . .
C111 C112 C113 119.7(8) . .
C114 C113 C112 120.4(9) . .
C113 C114 C115 120.4(9) . .
C116 C115 C114 119.4(8) . .
C115 C116 C111 121.0(8) . .
C122 C121 C126 118.9(7) . .
C122 C121 P1 120.4(5) . .
C126 C121 P1 120.6(5) . .
C121 C122 C123 120.3(8) . .
C124 C123 C122 120.1(9) . .
C123 C124 C125 120.1(10) . .
C126 C125 C124 120.1(9) . .
C125 C126 C121 120.5(7) . .
C136 C131 C132 118.9(6) . .
C136 C131 P1 120.7(5) . .
C132 C131 P1 120.3(5) . .
C133 C132 C131 120.8(7) . .
C134 C133 C132 119.8(8) . .
C133 C134 C135 121.4(9) . .
C134 C135 C136 118.6(8) . .
C131 C136 C135 120.7(7) . .
C212 C211 C216 119.4(7) . .
C212 C211 P2 120.6(6) . .
C216 C211 P2 119.9(5) . .
C211 C212 C213 119.0(8) . .
C214 C213 C212 118.4(10) . .
C215 C214 C213 123.0(10) . .
C214 C215 C216 119.8(9) . .
C215 C216 C211 120.4(8) . .
C226 C221 C222 119.7(8) . .
C226 C221 P2 117.9(6) . .
C222 C221 P2 122.3(6) . .
C221 C222 C223 120.4(10) . .
C224 C223 C222 117.3(12) . .
C225 C224 C223 122.5(12) . .
C224 C225 C226 120.4(10) . .
C221 C226 C225 119.6(9) . .
C236 C231 C232 119.1(7) . .
C236 C231 P2 123.0(6) . .
C232 C231 P2 117.9(6) . .
C231 C232 C233 120.6(8) . .
C234 C233 C232 118.6(10) . .
C235 C234 C233 121.0(11) . .
C234 C235 C236 120.7(10) . .
C231 C236 C235 120.1(8) . .
N2 P3 C321 114.7(3) . .
N2 P3 C311 113.6(3) . .
C321 P3 C311 107.1(3) . .
N2 P3 C331 106.0(3) . .
C321 P3 C331 107.4(3) . .
C311 P3 C331 107.7(3) . .
N2 P4 C431 107.1(3) . .
N2 P4 C421 111.1(3) . .
C431 P4 C421 108.5(3) . .
N2 P4 C411 113.7(3) . .
C431 P4 C411 105.9(3) . .
C421 P4 C411 110.2(3) . .
P3 N2 P4 148.0(4) . .
C312 C311 C316 119.5(8) . .
C312 C311 P3 122.0(6) . .
C316 C311 P3 118.4(6) . .
C311 C312 C313 118.5(10) . .
C314 C313 C312 120.4(12) . .
C313 C314 C315 121.7(12) . .
C314 C315 C316 119.3(11) . .
C311 C316 C315 120.4(9) . .
C322 C321 C326 118.2(8) . .
C322 C321 P3 122.0(6) . .
C326 C321 P3 119.7(6) . .
C321 C322 C323 120.3(9) . .
C324 C323 C322 119.9(11) . .
C325 C324 C323 121.0(11) . .
C324 C325 C326 120.0(11) . .
C321 C326 C325 120.5(10) . .
C336 C331 C332 121.5(8) . .
C336 C331 P3 117.7(6) . .
C332 C331 P3 120.8(6) . .
C331 C332 C333 117.8(9) . .
C334 C333 C332 118.8(11) . .
C335 C334 C333 124.5(12) . .
C334 C335 C336 118.4(11) . .
C331 C336 C335 119.0(9) . .
C416 C411 C412 119.2(7) . .
C416 C411 P4 116.9(6) . .
C412 C411 P4 123.7(6) . .
C411 C412 C413 119.1(9) . .
C414 C413 C412 120.7(11) . .
C413 C414 C415 121.1(11) . .
C414 C415 C416 119.0(10) . .
C411 C416 C415 120.9(8) . .
C426 C421 C422 119.1(7) . .
C426 C421 P4 123.3(6) . .
C422 C421 P4 117.6(6) . .
C423 C422 C421 119.6(8) . .
C424 C423 C422 119.9(10) . .
C425 C424 C423 121.0(10) . .
C424 C425 C426 120.0(10) . .
C421 C426 C425 120.4(9) . .
C436 C431 C432 118.8(7) . .
C436 C431 P4 120.8(6) . .
C432 C431 P4 120.3(6) . .
C431 C432 C433 120.6(8) . .
C434 C433 C432 118.5(10) . .
C433 C434 C435 123.7(11) . .
C434 C435 C436 118.7(10) . .
C431 C436 C435 119.7(8) . .
N3 P5 C521 111.0(2) . .
N3 P5 C511 113.1(2) . .
C521 P5 C511 106.7(3) . .
N3 P5 C531 110.8(3) . .
C521 P5 C531 108.1(3) . .
C511 P5 C531 106.8(4) . .
P5 N3 P5 180.0 . 2_556
C512 C511 C516 120.0(7) . .
C512 C511 P5 119.2(6) . .
C516 C511 P5 120.6(6) . .
C511 C512 C513 119.6(9) . .
C514 C513 C512 118.9(10) . .
C515 C514 C513 123.2(10) . .
C514 C515 C516 119.0(10) . .
C511 C516 C515 119.3(8) . .
C522 C521 C526 119.8(7) . .
C522 C521 P5 122.1(6) . .
C526 C521 P5 118.0(6) . .
C521 C522 C523 119.4(8) . .
C524 C523 C522 119.9(9) . .
C525 C524 C523 120.9(10) . .
C524 C525 C526 120.4(10) . .
C525 C526 C521 119.6(8) . .
C532 C531 C536 120.5(9) . .
C532 C531 P5 120.3(7) . .
C536 C531 P5 119.2(7) . .
C531 C532 C533 120.3(10) . .
C534 C533 C532 117.6(12) . .
C535 C534 C533 124.0(13) . .
C534 C535 C536 120.8(13) . .
C531 C536 C535 116.7(10) . .
N4 P6 C611 112.9(2) . .
N4 P6 C621 111.1(2) . .
C611 P6 C621 106.5(3) . .
N4 P6 C631 110.5(2) . .
C611 P6 C631 107.2(3) . .
C621 P6 C631 108.6(3) . .
P6 N4 P6 180.00(13) 2_665 .
C616 C611 C612 118.1(8) . .
C616 C611 P6 122.1(6) . .
C612 C611 P6 119.8(6) . .
C611 C612 C613 118.6(10) . .
C614 C613 C612 122.4(12) . .
C613 C614 C615 120.5(12) . .
C614 C615 C616 118.3(10) . .
C611 C616 C615 122.0(9) . .
C626 C621 C622 118.7(7) . .
C626 C621 P6 119.3(5) . .
C622 C621 P6 121.9(5) . .
C623 C622 C621 119.8(7) . .
C624 C623 C622 120.5(8) . .
C625 C624 C623 120.7(9) . .
C624 C625 C626 119.6(8) . .
C621 C626 C625 120.8(7) . .
C632 C631 C636 119.6(7) . .
C632 C631 P6 119.5(6) . .
C636 C631 P6 120.9(6) . .
C631 C632 C633 119.5(8) . .
C634 C633 C632 119.5(10) . .
C633 C634 C635 123.2(11) . .
C634 C635 C636 119.0(10) . .
C631 C636 C635 119.1(8) . .

loop_
_geom_bond_atom_site_label_1
_geom_bond_atom_site_label_2
_geom_bond_distance
_geom_bond_site_symmetry_2
_geom_bond_publ_flag
Rh1A C1A 1.835(6) . ?
Rh1A C12A 2.099(8) . ?
Rh1A C13A 2.223(8) . ?
Rh1A C14A 2.251(8) . ?
Rh1A C15A 2.252(7) . ?
Rh1A Rh4A 2.8381(11) . y
Rh1A Rh3A 2.8399(12) . y
Rh1A Rh2A 2.8962(11) . y
Rh1A Rh5A 2.9021(12) . y
Rh2A C2A 1.823(7) . ?
Rh2A C48A 1.964(7) 2_666 ?
Rh2A C12A 2.017(8) . ?
Rh2A C2A' 2.085(13) . ?
Rh2A Rh4A 2.3540(13) 2_666 ?
Rh2A PA 2.4894(9) . y
Rh2A Rh6A 2.8376(13) . y
Rh2A Rh7A 2.8646(13) . y
Rh2A Rh3A 3.0109(14) . y
Rh2A Rh5A 3.0907(14) . y
Rh3A C3A 1.869(8) . ?
Rh3A C13A 1.927(8) . ?
Rh3A C59A 2.004(7) 2_666 ?
Rh3A Rh5A 2.3081(14) 2_666 ?
Rh3A C3A' 2.329(14) . ?
Rh3A PA 2.4341(9) . y
Rh3A Rh7A 2.8552(14) . y
Rh3A Rh8A 2.8783(14) . y
Rh3A Rh4A 2.9888(14) . y
Rh4A C4A 1.846(7) . ?
Rh4A C14A 1.973(8) . ?
Rh4A C48A 2.044(7) . ?
Rh4A C4A' 2.261(15) . ?
Rh4A Rh2A 2.3540(13) 2_666 ?
Rh4A PA 2.4284(9) . y
Rh4A Rh8A 2.8501(14) . y
Rh4A Rh9A 2.8891(14) . y
Rh4A Rh5A 3.0866(14) . y
Rh5A C5A 1.824(7) . ?
Rh5A C15A 1.982(7) . ?
Rh5A C59A 2.023(7) . ?
Rh5A C5A' 2.047(12) . ?
Rh5A Rh3A 2.3081(14) 2_666 ?
Rh5A PA 2.4383(9) . y
Rh5A Rh9A 2.8057(13) . y
Rh5A Rh6A 2.8985(14) . y
Rh6A Rh4A 1.4857(14) 2_666 ?
Rh6A Rh3A 1.8009(14) 2_666 ?
Rh6A C3A' 1.825(7) 2_666 ?
Rh6A C14A 1.957(8) 2_666 ?
Rh6A C48A 2.002(7) 2_666 ?
Rh6A C3A 2.155(15) 2_666 ?
Rh6A Rh8A 2.3791(14) 2_666 ?
Rh6A PA 2.4919(9) . y
Rh6A Rh1A 2.8976(11) 2_666 y
Rh6A Rh7A 2.9972(13) . y
Rh7A Rh5A 1.6750(14) 2_666 ?
Rh7A Rh4A 1.6967(14) 2_666 ?
Rh7A C4A' 1.838(8) 2_666 ?
Rh7A C15A 1.958(7) 2_666 ?
Rh7A C59A 2.046(7) 2_666 ?
Rh7A C4A 2.122(13) 2_666 ?
Rh7A Rh9A 2.3330(13) 2_666 ?
Rh7A PA 2.4640(9) . y
Rh7A Rh1A 2.8712(11) 2_666 y
Rh7A Rh8A 2.9831(14) . y
Rh8A Rh5A 1.5869(14) 2_666 ?
Rh8A Rh2A 1.6874(14) 2_666 ?
Rh8A C5A' 1.869(7) 2_666 ?
Rh8A C12A 1.979(8) 2_666 ?
Rh8A C48A 2.075(7) . ?
Rh8A C5A 2.286(13) 2_666 ?
Rh8A Rh6A 2.3791(14) 2_666 ?
Rh8A PA 2.3958(9) . y
Rh8A Rh1A 2.7887(12) 2_666 y
Rh9A Rh3A 1.5685(14) 2_666 ?
Rh9A Rh2A 1.6486(14) 2_666 ?
Rh9A C2A' 1.881(7) 2_666 ?
Rh9A C13A 1.974(8) 2_666 ?
Rh9A C59A 2.007(7) . ?
Rh9A C2A 2.306(12) 2_666 ?
Rh9A Rh7A 2.3330(13) 2_666 ?
Rh9A PA 2.4126(9) . y
Rh9A Rh1A 2.8481(11) 2_666 y
PA Rh8A 2.3958(9) 2_666 ?
PA Rh9A 2.4126(9) 2_666 ?
PA Rh4A 2.4284(10) 2_666 ?
PA Rh3A 2.4341(9) 2_666 ?
PA Rh5A 2.4383(9) 2_666 ?
PA Rh7A 2.4640(9) 2_666 ?
C1A O1A 1.189(6) . ?
C2A C2A' 0.853(16) . ?
C2A O2A 1.160(7) . ?
C2A Rh9A 2.306(12) 2_666 ?
C2A' O2A 1.234(7) . ?
C2A' Rh9A 1.881(7) 2_666 ?
C3A C3A' 0.902(18) . ?
C3A O3A 1.231(8) . ?
C3A Rh6A 2.155(15) 2_666 ?
C3A' O3A 1.167(7) . ?
C3A' Rh6A 1.825(7) 2_666 ?
C4A C4A' 0.839(18) . ?
C4A O4A 1.199(7) . ?
C4A Rh7A 2.122(13) 2_666 ?
C4A' O4A 1.194(8) . ?
C4A' Rh7A 1.838(8) 2_666 ?
C5A C5A' 0.824(17) . ?
C5A O5A 1.158(7) . ?
C5A Rh8A 2.286(13) 2_666 ?
C5A' O5A 1.225(7) . ?
C5A' Rh8A 1.869(7) 2_666 ?
C12A O12A 1.185(10) . ?
C12A Rh8A 1.979(8) 2_666 ?
C13A O13A 1.167(10) . ?
C13A Rh9A 1.974(8) 2_666 ?
C14A O14A 1.178(9) . ?
C14A Rh6A 1.957(8) 2_666 ?
C15A O15A 1.161(9) . ?
C15A Rh7A 1.958(7) 2_666 ?
C48A O48A 1.199(8) . ?
C48A Rh2A 1.964(7) 2_666 ?
C48A Rh6A 2.002(7) 2_666 ?
C59A O59A 1.194(8) . ?
C59A Rh3A 2.004(7) 2_666 ?
C59A Rh7A 2.046(7) 2_666 ?
Rh1B C1B 1.840(6) . ?
Rh1B C12B 2.090(8) . ?
Rh1B C13B 2.263(7) . ?
Rh1B C14B 2.266(8) . ?
Rh1B C15B 2.306(8) . ?
Rh1B Rh3B 2.8608(11) . y
Rh1B Rh2B 2.9026(12) . y
Rh1B Rh4B 2.9646(12) . y
Rh1B Rh5B 3.0124(12) . y
Rh2B C2B 1.842(8) . ?
Rh2B C48B 1.928(7) 2 ?
Rh2B C12B 2.071(8) . ?
Rh2B Rh4B 2.1332(14) 2 ?
Rh2B C2B' 2.211(13) . ?
Rh2B PB 2.3783(9) . y
Rh2B Rh6B 2.8450(14) . y
Rh2B Rh7B 2.8635(14) . y
Rh2B Rh3B 2.9688(13) . y
Rh2B Rh5B 3.0999(14) . y
Rh3B C3B 1.883(7) . ?
Rh3B C13B 2.042(8) . ?
Rh3B C59B 2.049(7) 2 ?
Rh3B Rh5B 2.1399(14) 2 ?
Rh3B C3B' 2.360(14) . ?
Rh3B PB 2.3768(9) . y
Rh3B Rh8B 2.8755(14) . y
Rh3B Rh7B 2.8795(14) . y
Rh3B Rh4B 3.0283(13) . y
Rh4B C4B 1.825(8) . ?
Rh4B C48B 2.009(7) . ?
Rh4B C14B 2.049(8) . ?
Rh4B C4B' 2.109(14) . ?
Rh4B Rh2B 2.1332(14) 2 ?
Rh4B PB 2.4307(9) . y
Rh4B Rh8B 2.8464(14) . y
Rh4B Rh9B 2.8930(14) . y
Rh4B Rh5B 3.1151(13) . y
Rh5B C5B 1.846(8) . ?
Rh5B C59B 1.915(7) . ?
Rh5B C15B 2.045(8) . ?
Rh5B Rh3B 2.1399(14) 2 ?
Rh5B C5B' 2.209(13) . ?
Rh5B PB 2.4468(9) . y
Rh5B Rh9B 2.8035(14) . y
Rh5B Rh6B 2.8857(13) . y
Rh6B Rh4B 1.6243(14) 2 ?
Rh6B Rh3B 1.7035(13) 2 ?
Rh6B C3B' 1.811(8) 2 ?
Rh6B C14B 1.896(8) 2 ?
Rh6B C3B 1.991(14) 2 ?
Rh6B C48B 2.110(7) 2 ?
Rh6B PB 2.5264(9) . y
Rh6B Rh8B 2.5449(14) 2 ?
Rh6B Rh1B 2.8255(11) 2 y
Rh6B Rh7B 3.0151(13) . y
Rh7B Rh5B 1.6492(13) 2 ?
Rh7B Rh4B 1.6919(13) 2 ?
Rh7B C4B' 1.863(7) 2 ?
Rh7B C15B 1.901(8) 2 ?
Rh7B C59B 2.099(7) 2 ?
Rh7B C4B 2.335(14) 2 ?
Rh7B PB 2.4743(9) . y
Rh7B Rh9B 2.5462(14) 2 ?
Rh7B Rh1B 2.7572(12) 2 y
Rh7B Rh8B 2.9512(13) . y
Rh8B Rh2B 1.6434(14) 2 ?
Rh8B Rh5B 1.6842(14) 2 ?
Rh8B C5B' 1.863(8) 2 ?
Rh8B C12B 1.919(8) 2 ?
Rh8B C48B 2.039(7) . ?
Rh8B C5B 2.373(13) 2 ?
Rh8B PB 2.4424(9) . y
Rh8B Rh6B 2.5449(14) 2 ?
Rh8B Rh1B 2.7398(12) 2 y
Rh9B Rh3B 1.6062(13) 2 ?
Rh9B Rh2B 1.6901(14) 2 ?
Rh9B C2B' 1.854(7) 2 ?
Rh9B C13B 1.928(7) 2 ?
Rh9B C59B 2.037(7) . ?
Rh9B C2B 2.264(14) 2 ?
Rh9B PB 2.5325(10) . y
Rh9B Rh7B 2.5462(14) 2 ?
Rh9B Rh1B 2.8391(11) 2 y
PB Rh3B 2.3768(9) 2 ?
PB Rh2B 2.3783(9) 2 ?
PB Rh4B 2.4307(9) 2 ?
PB Rh8B 2.4424(9) 2 ?
PB Rh5B 2.4468(9) 2 ?
PB Rh7B 2.4743(9) 2 ?
C1B O1B 1.169(6) . ?
C2B' C2B 0.952(18) . ?
C2B' O2B 1.216(8) . ?
C2B' Rh9B 1.854(7) 2 ?
C2B O2B 1.200(8) . ?
C2B Rh9B 2.264(14) 2 ?
C3B' C3B 0.820(18) . ?
C3B' O3B 1.143(8) . ?
C3B' Rh6B 1.811(8) 2 ?
C3B O3B 1.246(7) . ?
C3B Rh6B 1.991(14) 2 ?
C4B' C4B 0.922(19) . ?
C4B' O4B 1.229(8) . ?
C4B' Rh7B 1.863(7) 2 ?
C4B O4B 1.182(8) . ?
C4B Rh7B 2.335(14) 2 ?
C5B C5B' 1.112(19) . ?
C5B O5B 1.212(8) . ?
C5B Rh8B 2.373(13) 2 ?
C5B' O5B 1.234(8) . ?
C5B' Rh8B 1.863(8) 2 ?
C12B O12B 1.188(9) . ?
C12B Rh8B 1.919(8) 2 ?
C13B O13B 1.158(9) . ?
C13B Rh9B 1.928(7) 2 ?
C14B O14B 1.171(9) . ?
C14B Rh6B 1.896(8) 2 ?
C15B O15B 1.159(9) . ?
C15B Rh7B 1.901(8) 2 ?
C48B O48B 1.199(8) . ?
C48B Rh2B 1.928(7) 2 ?
C48B Rh6B 2.110(7) 2 ?
C59B O59B 1.190(8) . ?
C59B Rh3B 2.049(7) 2 ?
C59B Rh7B 2.099(7) 2 ?
P1 N1 1.584(6) . ?
P1 C131 1.804(6) . ?
P1 C121 1.806(7) . ?
P1 C111 1.806(7) . ?
P2 N1 1.586(6) . ?
P2 C211 1.800(7) . ?
P2 C221 1.806(7) . ?
P2 C231 1.816(7) . ?
C111 C112 1.387(10) . ?
C111 C116 1.390(10) . ?
C112 C113 1.395(11) . ?
C113 C114 1.367(12) . ?
C114 C115 1.385(12) . ?
C115 C116 1.378(11) . ?
C121 C122 1.383(10) . ?
C121 C126 1.388(10) . ?
C122 C123 1.391(12) . ?
C123 C124 1.365(13) . ?
C124 C125 1.380(12) . ?
C125 C126 1.377(11) . ?
C131 C136 1.382(9) . ?
C131 C132 1.384(9) . ?
C132 C133 1.380(11) . ?
C133 C134 1.362(11) . ?
C134 C135 1.378(11) . ?
C135 C136 1.400(11) . ?
C211 C212 1.369(10) . ?
C211 C216 1.400(10) . ?
C212 C213 1.428(13) . ?
C213 C214 1.371(13) . ?
C214 C215 1.316(12) . ?
C215 C216 1.382(11) . ?
C221 C226 1.373(11) . ?
C221 C222 1.381(11) . ?
C222 C223 1.425(14) . ?
C223 C224 1.365(15) . ?
C224 C225 1.346(14) . ?
C225 C226 1.392(13) . ?
C231 C236 1.375(10) . ?
C231 C232 1.380(10) . ?
C232 C233 1.399(12) . ?
C233 C234 1.383(13) . ?
C234 C235 1.338(13) . ?
C235 C236 1.391(12) . ?
P3 N2 1.567(6) . ?
P3 C321 1.797(8) . ?
P3 C311 1.797(7) . ?
P3 C331 1.820(7) . ?
P4 N2 1.582(6) . ?
P4 C431 1.798(7) . ?
P4 C421 1.802(7) . ?
P4 C411 1.813(7) . ?
C311 C312 1.376(11) . ?
C311 C316 1.384(11) . ?
C312 C313 1.411(14) . ?
C313 C314 1.341(14) . ?
C314 C315 1.346(14) . ?
C315 C316 1.387(13) . ?
C321 C322 1.385(12) . ?
C321 C326 1.391(12) . ?
C322 C323 1.402(14) . ?
C323 C324 1.360(14) . ?
C324 C325 1.352(14) . ?
C325 C326 1.399(14) . ?
C331 C336 1.368(11) . ?
C331 C332 1.378(11) . ?
C332 C333 1.419(13) . ?
C333 C334 1.336(14) . ?
C334 C335 1.322(14) . ?
C335 C336 1.414(13) . ?
C411 C416 1.375(10) . ?
C411 C412 1.390(11) . ?
C412 C413 1.399(13) . ?
C413 C414 1.351(14) . ?
C414 C415 1.368(13) . ?
C415 C416 1.394(12) . ?
C421 C426 1.384(11) . ?
C421 C422 1.398(11) . ?
C422 C423 1.393(12) . ?
C423 C424 1.376(13) . ?
C424 C425 1.357(13) . ?
C425 C426 1.393(13) . ?
C431 C436 1.385(11) . ?
C431 C432 1.391(10) . ?
C432 C433 1.397(12) . ?
C433 C434 1.339(13) . ?
C434 C435 1.345(13) . ?
C435 C436 1.413(12) . ?
P5 N3 1.5520(17) . ?
P5 C521 1.803(7) . ?
P5 C511 1.807(7) . ?
P5 C531 1.808(8) . ?
N3 P5 1.5520(18) 2_556 ?
C511 C512 1.375(11) . ?
C511 C516 1.384(11) . ?
C512 C513 1.408(13) . ?
C513 C514 1.349(13) . ?
C514 C515 1.337(13) . ?
C515 C516 1.414(12) . ?
C521 C522 1.379(10) . ?
C521 C526 1.396(11) . ?
C522 C523 1.393(12) . ?
C523 C524 1.372(13) . ?
C524 C525 1.353(13) . ?
C525 C526 1.380(12) . ?
C531 C532 1.380(12) . ?
C531 C536 1.386(12) . ?
C532 C533 1.416(14) . ?
C533 C534 1.349(15) . ?
C534 C535 1.299(15) . ?
C535 C536 1.448(15) . ?
P6 N4 1.5526(17) . ?
P6 C611 1.795(7) . ?
P6 C621 1.801(7) . ?
P6 C631 1.809(7) . ?
N4 P6 1.5526(17) 2_665 ?
C611 C616 1.373(11) . ?
C611 C612 1.396(12) . ?
C612 C613 1.400(14) . ?
C613 C614 1.331(14) . ?
C614 C615 1.373(14) . ?
C615 C616 1.405(13) . ?
C621 C626 1.386(9) . ?
C621 C622 1.392(10) . ?
C622 C623 1.382(11) . ?
C623 C624 1.370(11) . ?
C624 C625 1.360(11) . ?
C625 C626 1.389(11) . ?
C631 C632 1.385(10) . ?
C631 C636 1.385(10) . ?
C632 C633 1.409(12) . ?
C633 C634 1.326(13) . ?
C634 C635 1.344(13) . ?
C635 C636 1.419(13) . ?
